data_4513372
loop_
_publ_author_name
'Pfeiffer, Constance R.'
'Fowler, Drew A.'
'Atwood, Jerry L.'

_publ_section_title
;
 Selective Complexation in Three Component Cocrystals Composed of
 Pyrogallol[4]arene and Fluorescent Probes Pyrene and
 1-(2-Pyridylazo)-2-naphthol
;
_journal_issue 8
_journal_name_full 'Crystal Growth &amp; Design'
_journal_page_first 3992
_journal_paper_doi 10.1021/acs.cgd.5b00609
_journal_volume 15
_journal_year 2015
_chemical_formula_moiety '2(C40 H48 O12), 2(C16 H10), 6(C2 H6 O), H2 O'
_chemical_formula_sum 'C124 H154 O31'
_chemical_formula_weight 2140.47
_space_group_IT_number 14
_symmetry_cell_setting monoclinic
_symmetry_Int_Tables_number 14
_symmetry_space_group_name_Hall '-P 2ybc'
_symmetry_space_group_name_H-M 'P 1 21/c 1'
_atom_sites_solution_hydrogens geom
_atom_sites_solution_primary direct
_atom_sites_solution_secondary difmap
_audit_creation_method SHELXL-97
_cell_angle_alpha 90.00
_cell_angle_beta 104.2410(10)
_cell_angle_gamma 90.00
_cell_formula_units_Z 4
_cell_length_a 20.3925(16)
_cell_length_b 30.310(2)
_cell_length_c 19.4127(15)
_cell_measurement_reflns_used 9555
_cell_measurement_temperature 173(2)
_cell_measurement_theta_max 25.9
_cell_measurement_theta_min 2.2
_cell_volume 11630.2(15)
_computing_cell_refinement 'APEX2 (Bruker AXS, 2008)'
_computing_data_collection 'APEX2 (Bruker AXS, 2008)'
_computing_data_reduction 'APEX2 (Bruker AXS, 2008)'
_computing_molecular_graphics 'X-SEED, Barbour, 2001'
_computing_publication_material 'CIFTAB (Sheldrick, 2013)'
_computing_structure_refinement 'SHELXL-1997 (Sheldrick, 1997)'
_computing_structure_solution 'SHELXS-1997 (Sheldrick, 1997)'
_diffrn_ambient_temperature 173(2)
_diffrn_measured_fraction_theta_full 0.996
_diffrn_measured_fraction_theta_max 0.996
_diffrn_measurement_device_type 'Bruker APEXII CCD area detector'
_diffrn_measurement_method 'omega scans'
_diffrn_radiation_monochromator graphite
_diffrn_radiation_type MoK\a
_diffrn_radiation_wavelength 0.71073
_diffrn_reflns_av_R_equivalents 0.0801
_diffrn_reflns_av_sigmaI/netI 0.0734
_diffrn_reflns_limit_h_max 26
_diffrn_reflns_limit_h_min -26
_diffrn_reflns_limit_k_max 38
_diffrn_reflns_limit_k_min -38
_diffrn_reflns_limit_l_max 24
_diffrn_reflns_limit_l_min -24
_diffrn_reflns_number 121570
_diffrn_reflns_theta_full 27.17
_diffrn_reflns_theta_max 27.17
_diffrn_reflns_theta_min 1.23
_diffrn_source 'fine-focus sealed tube'
_diffrn_standards_decay_% 0.0
_exptl_absorpt_coefficient_mu 0.087
_exptl_absorpt_correction_T_max 0.99
_exptl_absorpt_correction_T_min 0.88
_exptl_absorpt_correction_type multi-scan
_exptl_absorpt_process_details
;
 Data were corrected for decay and absorption using the program SADABS 
 (Sheldrick, G. M. (2003). SADABS. Version 2.10. University of
 G\"ottingen, Germany).
;
_exptl_crystal_colour colourless
_exptl_crystal_density_diffrn 1.222
_exptl_crystal_density_method 'not measured'
_exptl_crystal_description prism
_exptl_crystal_F_000 4584
_exptl_crystal_size_max 0.12
_exptl_crystal_size_mid 0.12
_exptl_crystal_size_min 0.10
_refine_diff_density_max 0.757
_refine_diff_density_min -0.486
_refine_diff_density_rms 0.064
_refine_ls_extinction_method none
_refine_ls_goodness_of_fit_ref 1.031
_refine_ls_hydrogen_treatment constr
_refine_ls_matrix_type full
_refine_ls_number_parameters 1540
_refine_ls_number_reflns 25718
_refine_ls_number_restraints 78
_refine_ls_restrained_S_all 1.041
_refine_ls_R_factor_all 0.1466
_refine_ls_R_factor_gt 0.0707
_refine_ls_shift/su_max 0.007
_refine_ls_shift/su_mean 0.000
_refine_ls_structure_factor_coef Fsqd
_refine_ls_weighting_details 'calc w=1/[\s^2^(Fo^2^)+(0.1047P)^2^+4.4820P] where P=(Fo^2^+2Fc^2^)/3'
_refine_ls_weighting_scheme calc
_refine_ls_wR_factor_gt 0.1810
_refine_ls_wR_factor_ref 0.2287
_reflns_number_gt 13248
_reflns_number_total 25718
_reflns_threshold_expression >2sigma(I)
_cod_data_source_file cg5b00609_si_001.cif
_cod_data_source_block Cocrystal1
_cod_depositor_comments 'Adding full bibliography for 4513372--4513374.cif.'
_cod_original_cell_volume 11630.2(16)
_cod_original_sg_symbol_H-M 'P 21/c'
_cod_database_code 4513372

loop_
_symmetry_equiv_pos_as_xyz
'x, y, z'
'-x, y+1/2, -z+1/2'
'-x, -y, -z'
'x, -y-1/2, z-1/2'

loop_
_atom_site_label
_atom_site_type_symbol
_atom_site_fract_x
_atom_site_fract_y
_atom_site_fract_z
_atom_site_U_iso_or_equiv
_atom_site_adp_type
_atom_site_occupancy
_atom_site_symmetry_multiplicity
_atom_site_calc_flag
_atom_site_refinement_flags
_atom_site_disorder_assembly
_atom_site_disorder_group
O1 O 0.34075(9) 0.29734(7) 0.47404(10) 0.0282(5) Uani 1 1 d . . .
H1 H 0.3408 0.2943 0.4310 0.034 Uiso 1 1 calc R . .
O7 O 0.82142(9) 0.29916(6) 0.42853(10) 0.0268(5) Uani 1 1 d . . .
H7 H 0.8217 0.2960 0.4716 0.032 Uiso 1 1 calc R . .
O16 O 1.01911(9) 0.19447(6) 0.70024(9) 0.0248(4) Uani 1 1 d . . .
H16 H 1.0615 0.1952 0.7086 0.030 Uiso 1 1 calc R . .
O17 O 0.89096(10) 0.22110(6) 0.62782(10) 0.0261(4) Uani 1 1 d . . .
H17 H 0.9067 0.2216 0.6721 0.031 Uiso 1 1 calc R . .
O21 O 1.01934(10) 0.21498(6) 0.21692(10) 0.0263(4) Uani 1 1 d . . .
H21 H 1.0096 0.2419 0.2153 0.032 Uiso 1 1 calc R . .
O23 O 1.27259(9) 0.22004(6) 0.27124(10) 0.0270(5) Uani 1 1 d . . .
H23 H 1.3139 0.2173 0.2910 0.032 Uiso 1 1 calc R . .
O14 O 1.24438(10) 0.25319(6) 0.63274(10) 0.0275(5) Uani 1 1 d . . .
H14 H 1.2387 0.2716 0.5995 0.033 Uiso 1 1 calc R . .
O15 O 1.14712(10) 0.21193(6) 0.68217(10) 0.0269(5) Uani 1 1 d . . .
H15 H 1.1587 0.2386 0.6850 0.032 Uiso 1 1 calc R . .
O6 O 0.81999(10) 0.29502(7) 0.56647(10) 0.0296(5) Uani 1 1 d . . .
H6 H 0.8315 0.2717 0.5896 0.036 Uiso 1 1 calc R . .
O24 O 1.32650(10) 0.18844(7) 0.40589(10) 0.0300(5) Uani 1 1 d . . .
H24 H 1.3547 0.1859 0.3811 0.036 Uiso 1 1 calc R . .
O18 O 0.83772(10) 0.19435(7) 0.49137(10) 0.0294(5) Uani 1 1 d . . .
H18 H 0.8101 0.1938 0.5171 0.035 Uiso 1 1 calc R . .
O3 O 0.51889(10) 0.29487(6) 0.68442(10) 0.0262(4) Uani 1 1 d . . .
H3 H 0.5054 0.2687 0.6855 0.031 Uiso 1 1 calc R . .
O22 O 1.14573(9) 0.19558(6) 0.19722(9) 0.0255(4) Uani 1 1 d . . .
H22 H 1.1039 0.1997 0.1907 0.031 Uiso 1 1 calc R . .
O2 O 0.40031(10) 0.26222(6) 0.60351(10) 0.0286(5) Uani 1 1 d . . .
H2 H 0.3687 0.2518 0.5714 0.034 Uiso 1 1 calc R . .
O12 O 0.34407(10) 0.29791(7) 0.33638(10) 0.0294(5) Uani 1 1 d . . .
H12 H 0.3312 0.2760 0.3100 0.035 Uiso 1 1 calc R . .
O8 O 0.76343(10) 0.26969(6) 0.29586(10) 0.0297(5) Uani 1 1 d . . .
H8 H 0.7970 0.2601 0.3264 0.036 Uiso 1 1 calc R . .
O13 O 1.29576(10) 0.21557(6) 0.52912(10) 0.0288(5) Uani 1 1 d . . .
H13 H 1.3017 0.2038 0.4920 0.035 Uiso 1 1 calc R . .
O5 O 0.76493(11) 0.25200(6) 0.66078(11) 0.0310(5) Uani 1 1 d . . .
H5 H 0.7626 0.2496 0.7032 0.037 Uiso 1 1 calc R . .
O20 O 0.92373(10) 0.25807(6) 0.26653(10) 0.0275(5) Uani 1 1 d . . .
H20 H 0.9195 0.2744 0.3001 0.033 Uiso 1 1 calc R . .
O10 O 0.50975(10) 0.29313(6) 0.20310(10) 0.0299(5) Uani 1 1 d . . .
H10 H 0.5003 0.3068 0.1643 0.036 Uiso 1 1 calc R . .
O19 O 0.86921(10) 0.22081(6) 0.36758(10) 0.0272(5) Uani 1 1 d . . .
H19 H 0.8637 0.2096 0.4054 0.033 Uiso 1 1 calc R . .
O9 O 0.64707(10) 0.30527(7) 0.21646(10) 0.0321(5) Uani 1 1 d . . .
H9 H 0.6571 0.2785 0.2145 0.039 Uiso 1 1 calc R . .
O4 O 0.65196(10) 0.28416(6) 0.69705(10) 0.0282(5) Uani 1 1 d . . .
H4 H 0.6758 0.2880 0.7385 0.034 Uiso 1 1 calc R . .
O11 O 0.39784(11) 0.25892(7) 0.23853(11) 0.0331(5) Uani 1 1 d . . .
H11 H 0.3997 0.2577 0.1958 0.040 Uiso 1 1 calc R . .
C49 C 0.92800(14) 0.19213(8) 0.59785(14) 0.0211(6) Uani 1 1 d . . .
C23 C 0.42743(14) 0.29770(9) 0.26867(14) 0.0232(6) Uani 1 1 d . . .
C48 C 0.99274(13) 0.17768(8) 0.63287(13) 0.0198(6) Uani 1 1 d . . .
C62 C 1.17107(13) 0.17683(8) 0.26372(13) 0.0198(6) Uani 1 1 d . . .
C20 C 0.73142(13) 0.35372(8) 0.42084(13) 0.0201(6) Uani 1 1 d . . .
C2 C 0.43020(14) 0.29655(9) 0.57664(14) 0.0214(6) Uani 1 1 d . . .
C41 C 1.24903(13) 0.19129(9) 0.55419(13) 0.0204(6) Uani 1 1 d . . .
C56 C 0.94241(14) 0.21620(9) 0.29222(14) 0.0216(6) Uani 1 1 d . . .
C9 C 0.73571(14) 0.29133(9) 0.63310(14) 0.0232(6) Uani 1 1 d . . .
C43 C 1.17457(13) 0.19092(9) 0.63252(13) 0.0202(6) Uani 1 1 d . . .
C42 C 1.22316(13) 0.21233(9) 0.60557(13) 0.0209(6) Uani 1 1 d . . .
C45 C 1.18049(13) 0.12810(8) 0.56041(13) 0.0192(6) Uani 1 1 d . . .
H45 H 1.1666 0.0990 0.5457 0.023 Uiso 1 1 calc R . .
C59 C 0.97970(13) 0.13119(8) 0.33429(13) 0.0198(6) Uani 1 1 d . . .
H59 H 0.9918 0.1016 0.3481 0.024 Uiso 1 1 calc R . .
C46 C 1.22858(13) 0.14888(9) 0.53094(13) 0.0195(6) Uani 1 1 d . . .
C65 C 1.22783(13) 0.14512(9) 0.40083(13) 0.0203(6) Uani 1 1 d . . .
C67 C 1.13406(13) 0.14740(8) 0.29419(14) 0.0194(6) Uani 1 1 d . . .
C44 C 1.15242(13) 0.14855(8) 0.61041(13) 0.0184(6) Uani 1 1 d . . .
C58 C 1.00958(13) 0.15114(8) 0.28509(13) 0.0191(6) Uani 1 1 d . . .
C63 C 1.23602(13) 0.18989(8) 0.29985(14) 0.0206(6) Uani 1 1 d . . .
C51 C 0.93426(13) 0.14915(8) 0.49419(13) 0.0192(6) Uani 1 1 d . . .
C19 C 0.67081(13) 0.37026(9) 0.37924(14) 0.0212(6) Uani 1 1 d . . .
H25 H 0.6487 0.3931 0.3983 0.025 Uiso 1 1 calc R . .
C55 C 0.91449(13) 0.19585(9) 0.34248(14) 0.0205(6) Uani 1 1 d . . .
C57 C 0.99030(13) 0.19419(9) 0.26479(13) 0.0204(6) Uani 1 1 d . . .
C1 C 0.40159(13) 0.31530(9) 0.51062(14) 0.0208(6) Uani 1 1 d . . .
C66 C 1.16315(13) 0.13303(8) 0.36350(14) 0.0210(6) Uani 1 1 d . . .
H66 H 1.1375 0.1142 0.3860 0.025 Uiso 1 1 calc R . .
C50 C 0.89941(13) 0.17763(9) 0.52904(14) 0.0209(6) Uani 1 1 d . . .
C18 C 0.64111(13) 0.35495(8) 0.31108(14) 0.0200(6) Uani 1 1 d . . .
C61 C 1.06445(13) 0.12987(8) 0.25503(14) 0.0196(6) Uani 1 1 d . . .
H61 H 1.0565 0.1398 0.2045 0.024 Uiso 1 1 calc R . .
C25 C 0.42808(13) 0.35477(8) 0.35551(13) 0.0202(6) Uani 1 1 d . . .
C16 C 0.73317(14) 0.30293(9) 0.32512(14) 0.0227(6) Uani 1 1 d . . .
C53 C 1.02811(13) 0.14813(8) 0.60050(13) 0.0185(6) Uani 1 1 d . . .
C3 C 0.49053(13) 0.31306(9) 0.61835(14) 0.0210(6) Uani 1 1 d . . .
C60 C 0.93278(13) 0.15258(8) 0.36437(13) 0.0197(6) Uani 1 1 d . . .
C64 C 1.26414(13) 0.17355(9) 0.36778(14) 0.0216(6) Uani 1 1 d . . .
C8 C 0.67849(13) 0.30837(9) 0.64984(14) 0.0210(6) Uani 1 1 d . . .
C52 C 0.99857(13) 0.13536(8) 0.53079(13) 0.0200(6) Uani 1 1 d . . .
H52 H 1.0233 0.1165 0.5073 0.024 Uiso 1 1 calc R . .
C12 C 0.67962(13) 0.36831(8) 0.57118(13) 0.0200(6) Uani 1 1 d . . .
H27 H 0.6605 0.3952 0.5502 0.024 Uiso 1 1 calc R . .
C54 C 0.90156(13) 0.13156(8) 0.41996(13) 0.0200(6) Uani 1 1 d . . .
H54 H 0.8532 0.1411 0.4086 0.024 Uiso 1 1 calc R . .
C14 C 0.76444(14) 0.37295(8) 0.49387(13) 0.0206(6) Uani 1 1 d . . .
H29 H 0.8133 0.3646 0.5045 0.025 Uiso 1 1 calc R . .
C24 C 0.39997(13) 0.31676(9) 0.31958(14) 0.0225(6) Uani 1 1 d . . .
C7 C 0.58902(13) 0.36704(8) 0.64156(14) 0.0201(6) Uani 1 1 d . . .
H30 H 0.5917 0.3570 0.6912 0.024 Uiso 1 1 calc R . .
C13 C 0.65031(13) 0.34793(8) 0.62043(13) 0.0195(6) Uani 1 1 d . . .
C10 C 0.76374(13) 0.31265(9) 0.58401(14) 0.0224(6) Uani 1 1 d . . .
C47 C 1.09630(13) 0.12858(8) 0.63947(14) 0.0199(6) Uani 1 1 d . . .
H47 H 1.1047 0.1379 0.6903 0.024 Uiso 1 1 calc R . .
C15 C 0.76151(13) 0.31889(9) 0.39301(14) 0.0211(6) Uani 1 1 d . . .
C17 C 0.67379(13) 0.32103(9) 0.28460(14) 0.0207(6) Uani 1 1 d . . .
C4 C 0.52339(13) 0.34806(8) 0.59484(13) 0.0195(6) Uani 1 1 d . . .
C5 C 0.49381(13) 0.36570(8) 0.52808(13) 0.0196(6) Uani 1 1 d . . .
H31 H 0.5165 0.3890 0.5107 0.024 Uiso 1 1 calc R . .
C11 C 0.73556(13) 0.35140(8) 0.55099(13) 0.0199(6) Uani 1 1 d . . .
C27 C 0.51319(13) 0.35448(8) 0.28493(14) 0.0205(6) Uani 1 1 d . . .
C28 C 0.39992(14) 0.37336(9) 0.41494(13) 0.0213(6) Uani 1 1 d . . .
H28 H 0.3508 0.3655 0.4033 0.026 Uiso 1 1 calc R . .
C26 C 0.48410(13) 0.37291(9) 0.33640(13) 0.0207(6) Uani 1 1 d . . .
H26 H 0.5034 0.3991 0.3596 0.025 Uiso 1 1 calc R . .
C6 C 0.43233(13) 0.35072(8) 0.48552(13) 0.0200(6) Uani 1 1 d . . .
C21 C 0.57515(13) 0.37452(8) 0.26577(14) 0.0220(6) Uani 1 1 d . . .
H32 H 0.5726 0.3658 0.2155 0.026 Uiso 1 1 calc R . .
C68 C 1.25860(14) 0.12662(9) 0.47495(14) 0.0219(6) Uani 1 1 d . . .
H68 H 1.3078 0.1342 0.4868 0.026 Uiso 1 1 calc R . .
C22 C 0.48422(14) 0.31564(9) 0.25201(14) 0.0232(6) Uani 1 1 d . . .
C32 C 0.76207(15) 0.42368(9) 0.49511(15) 0.0273(6) Uani 1 1 d . . .
H32A H 0.7142 0.4333 0.4810 0.033 Uiso 1 1 calc R . .
H32B H 0.7812 0.4339 0.5444 0.033 Uiso 1 1 calc R . .
C69 C 1.09336(14) 0.07800(8) 0.63826(15) 0.0241(6) Uani 1 1 d . . .
H69A H 1.0786 0.0677 0.5885 0.029 Uiso 1 1 calc R . .
H69B H 1.1391 0.0660 0.6589 0.029 Uiso 1 1 calc R . .
C72 C 0.90109(15) 0.08111(9) 0.42002(14) 0.0252(6) Uani 1 1 d . . .
H72A H 0.8815 0.0704 0.3711 0.030 Uiso 1 1 calc R . .
H72B H 0.9482 0.0702 0.4349 0.030 Uiso 1 1 calc R . .
C75 C 1.06276(14) 0.07917(9) 0.25401(15) 0.0252(6) Uani 1 1 d . . .
H75A H 1.0721 0.0682 0.3035 0.030 Uiso 1 1 calc R . .
H75B H 1.0168 0.0693 0.2291 0.030 Uiso 1 1 calc R . .
C78 C 1.25394(15) 0.07592(9) 0.47518(14) 0.0262(6) Uani 1 1 d . . .
H78A H 1.2708 0.0651 0.5245 0.031 Uiso 1 1 calc R . .
H78B H 1.2059 0.0671 0.4586 0.031 Uiso 1 1 calc R . .
C29 C 0.58702(14) 0.41763(9) 0.64243(15) 0.0236(6) Uani 1 1 d . . .
H29A H 0.6321 0.4290 0.6674 0.028 Uiso 1 1 calc R . .
H29B H 0.5767 0.4287 0.5930 0.028 Uiso 1 1 calc R . .
C38 C 0.40376(15) 0.42371(9) 0.42086(15) 0.0259(6) Uani 1 1 d . . .
H38A H 0.4519 0.4327 0.4348 0.031 Uiso 1 1 calc R . .
H38B H 0.3835 0.4367 0.3736 0.031 Uiso 1 1 calc R . .
C35 C 0.57593(15) 0.42531(9) 0.26750(15) 0.0269(6) Uani 1 1 d . . .
H35A H 0.5316 0.4364 0.2397 0.032 Uiso 1 1 calc R . .
H35B H 0.5819 0.4352 0.3172 0.032 Uiso 1 1 calc R . .
C70 C 1.04449(17) 0.06085(9) 0.68035(18) 0.0365(8) Uani 1 1 d . . .
H70A H 1.0614 0.0694 0.7308 0.044 Uiso 1 1 calc R . .
H70B H 0.9998 0.0750 0.6622 0.044 Uiso 1 1 calc R . .
C76 C 1.11404(17) 0.05893(10) 0.21756(18) 0.0385(8) Uani 1 1 d . . .
H76A H 1.1053 0.0703 0.1683 0.046 Uiso 1 1 calc R . .
H76B H 1.1601 0.0684 0.2430 0.046 Uiso 1 1 calc R . .
C73 C 0.86084(18) 0.06215(10) 0.46922(17) 0.0371(8) Uani 1 1 d . . .
H73A H 0.8137 0.0730 0.4541 0.045 Uiso 1 1 calc R . .
H73B H 0.8803 0.0731 0.5180 0.045 Uiso 1 1 calc R . .
C33 C 0.80030(17) 0.44557(10) 0.44666(17) 0.0360(8) Uani 1 1 d . . .
H33A H 0.7802 0.4365 0.3970 0.043 Uiso 1 1 calc R . .
H33B H 0.8479 0.4355 0.4597 0.043 Uiso 1 1 calc R . .
C79 C 1.29440(18) 0.05392(10) 0.42813(18) 0.0402(8) Uani 1 1 d . . .
H79A H 1.2803 0.0665 0.3797 0.048 Uiso 1 1 calc R . .
H79B H 1.3430 0.0605 0.4472 0.048 Uiso 1 1 calc R . .
C30 C 0.53447(16) 0.43513(9) 0.67893(17) 0.0343(7) Uani 1 1 d . . .
H30A H 0.4902 0.4215 0.6569 0.041 Uiso 1 1 calc R . .
H30B H 0.5473 0.4263 0.7296 0.041 Uiso 1 1 calc R . .
C36 C 0.63162(18) 0.44551(10) 0.23780(19) 0.0424(8) Uani 1 1 d . . .
H36A H 0.6758 0.4333 0.2639 0.051 Uiso 1 1 calc R . .
H36B H 0.6243 0.4370 0.1872 0.051 Uiso 1 1 calc R . .
C77 C 1.1112(2) 0.00876(11) 0.2157(2) 0.0662(12) Uani 1 1 d . . .
H77A H 1.1190 -0.0027 0.2642 0.099 Uiso 1 1 calc R . .
H77B H 1.1462 -0.0026 0.1936 0.099 Uiso 1 1 calc R . .
H77C H 1.0666 -0.0008 0.1879 0.099 Uiso 1 1 calc R . .
C39 C 0.36776(18) 0.44214(10) 0.47432(18) 0.0393(8) Uani 1 1 d . . .
H39A H 0.3868 0.4284 0.5212 0.047 Uiso 1 1 calc R . .
H39B H 0.3192 0.4342 0.4593 0.047 Uiso 1 1 calc R . .
C80 C 1.2846(2) 0.00428(11) 0.4240(2) 0.0603(11) Uani 1 1 d . . .
H80A H 1.2941 -0.0080 0.4721 0.090 Uiso 1 1 calc R . .
H80B H 1.3155 -0.0087 0.3981 0.090 Uiso 1 1 calc R . .
H80C H 1.2378 -0.0025 0.3990 0.090 Uiso 1 1 calc R . .
C4B C 1.07716(19) 0.32478(12) 0.44769(19) 0.0503(10) Uani 1 1 d D . .
C74 C 0.8601(2) 0.01201(11) 0.4703(2) 0.0596(11) Uani 1 1 d . . .
H74A H 0.8421 0.0009 0.4219 0.089 Uiso 1 1 calc R . .
H74B H 0.8314 0.0018 0.5009 0.089 Uiso 1 1 calc R . .
H74C H 0.9062 0.0010 0.4888 0.089 Uiso 1 1 calc R . .
C8B C 1.0014(4) 0.2925(3) 0.5366(4) 0.149(5) Uani 1 1 d D . .
H8B H 0.9754 0.2814 0.5672 0.179 Uiso 1 1 calc R . .
C31 C 0.52715(19) 0.48494(11) 0.6744(2) 0.0496(9) Uani 1 1 d . . .
H31A H 0.5711 0.4987 0.6949 0.074 Uiso 1 1 calc R . .
H31B H 0.4944 0.4945 0.7007 0.074 Uiso 1 1 calc R . .
H31C H 0.5113 0.4938 0.6245 0.074 Uiso 1 1 calc R . .
C34 C 0.7985(3) 0.49567(12) 0.4516(3) 0.0711(13) Uani 1 1 d . . .
H34A H 0.7526 0.5062 0.4300 0.107 Uiso 1 1 calc R . .
H34B H 0.8301 0.5084 0.4264 0.107 Uiso 1 1 calc R . .
H34C H 0.8116 0.5046 0.5016 0.107 Uiso 1 1 calc R . .
C10B C 1.04311(19) 0.35449(15) 0.4840(2) 0.0592(11) Uani 1 1 d D . .
C71 C 1.0357(2) 0.01116(11) 0.6757(2) 0.0581(11) Uani 1 1 d . . .
H71A H 1.0180 0.0025 0.6259 0.087 Uiso 1 1 calc R . .
H71B H 1.0040 0.0020 0.7035 0.087 Uiso 1 1 calc R . .
H71C H 1.0796 -0.0031 0.6946 0.087 Uiso 1 1 calc R . .
C37 C 0.6341(3) 0.49527(12) 0.2434(3) 0.0724(14) Uani 1 1 d . . .
H37A H 0.5914 0.5077 0.2155 0.109 Uiso 1 1 calc R . .
H37B H 0.6716 0.5064 0.2251 0.109 Uiso 1 1 calc R . .
H37C H 0.6409 0.5040 0.2933 0.109 Uiso 1 1 calc R . .
C3B C 1.0728(3) 0.27909(17) 0.4580(3) 0.119(3) Uani 1 1 d D . .
C11B C 1.0468(3) 0.39937(17) 0.4756(3) 0.0900(19) Uani 1 1 d D . .
C40 C 0.3744(2) 0.49209(11) 0.4817(2) 0.0562(11) Uani 1 1 d . . .
H40A H 0.4224 0.5003 0.4926 0.084 Uiso 1 1 calc R . .
H40B H 0.3546 0.5020 0.5202 0.084 Uiso 1 1 calc R . .
H40C H 0.3506 0.5061 0.4370 0.084 Uiso 1 1 calc R . .
C9B C 1.0033(2) 0.3370(3) 0.5300(2) 0.0935(19) Uani 1 1 d D . .
C13B C 1.1160(4) 0.3890(4) 0.3942(4) 0.150(5) Uani 1 1 d D . .
H13B H 1.1401 0.4013 0.3627 0.180 Uiso 1 1 calc R . .
C12B C 1.0849(5) 0.4149(3) 0.4289(5) 0.149(5) Uani 1 1 d D . .
H12B H 1.0878 0.4458 0.4225 0.179 Uiso 1 1 calc R . .
C7B C 1.0326(5) 0.2621(2) 0.5042(5) 0.146(5) Uani 1 1 d D . .
H7B H 1.0282 0.2314 0.5114 0.175 Uiso 1 1 calc R . .
C5B C 1.1146(3) 0.3421(2) 0.4026(3) 0.099(2) Uani 1 1 d D . .
C7A C 0.2086(5) 0.5350(6) 0.2910(5) 0.192(7) Uani 1 1 d D . .
H7A H 0.1826 0.5290 0.3243 0.230 Uiso 1 1 calc R . .
C10A C 0.2884(4) 0.5531(3) 0.1943(4) 0.117(3) Uani 1 1 d D . .
C4A C 0.2821(4) 0.5074(3) 0.2175(4) 0.128(3) Uani 1 1 d D . .
C9A C 0.2562(4) 0.5868(4) 0.2192(5) 0.142(3) Uani 1 1 d D . .
C5A C 0.3159(5) 0.4757(3) 0.1881(6) 0.178(6) Uani 1 1 d D . .
C3A C 0.2437(5) 0.4981(4) 0.2631(5) 0.164(4) Uani 1 1 d D . .
C8A C 0.2141(5) 0.5767(5) 0.2684(5) 0.207(7) Uani 1 1 d D . .
H8A H 0.1904 0.5998 0.2848 0.248 Uiso 1 1 calc R . .
C12A C 0.3683(8) 0.5279(7) 0.1253(8) 0.286(13) Uani 1 1 d D . .
H12A H 0.4006 0.5354 0.0994 0.343 Uiso 1 1 calc R . .
O1E O 0.91702(12) 0.32039(7) 0.35535(11) 0.0394(5) Uani 1 1 d D . .
H1E H 0.8966 0.3126 0.3859 0.047 Uiso 1 1 d . . .
O1C O 0.73720(13) 0.18619(8) 0.55763(13) 0.0491(6) Uani 1 1 d D . .
H1C H 0.7468 0.2023 0.5940 0.059 Uiso 1 1 calc R . .
O1F O 1.4250(6) 0.1912(2) 0.3395(4) 0.038(3) Uani 0.50 1 d PD A 1
H1F H 1.4295 0.2130 0.3160 0.046 Uiso 0.50 1 d P B 1
C1E C 0.8985(2) 0.36467(12) 0.3340(2) 0.0591(11) Uani 1 1 d D . .
H1E1 H 0.9117 0.3846 0.3755 0.071 Uiso 1 1 calc R . .
H1E2 H 0.8488 0.3666 0.3153 0.071 Uiso 1 1 calc R . .
C1C C 0.7240(3) 0.14177(17) 0.5777(3) 0.1016(19) Uani 1 1 d D . .
H1C1 H 0.6791 0.1414 0.5886 0.122 Uiso 1 1 calc R . .
H1C2 H 0.7213 0.1223 0.5361 0.122 Uiso 1 1 calc R . .
C1B C 1.1481(6) 0.2711(5) 0.3765(7) 0.294(12) Uani 1 1 d D . .
H1B H 1.1763 0.2530 0.3559 0.353 Uiso 1 1 calc R . .
C14B C 0.9697(3) 0.3667(4) 0.5644(3) 0.157(5) Uani 1 1 d D . .
H14B H 0.9430 0.3565 0.5949 0.188 Uiso 1 1 calc R . .
C14A C 0.2618(6) 0.6301(4) 0.2010(6) 0.197(7) Uani 1 1 d D . .
H14A H 0.2391 0.6529 0.2194 0.237 Uiso 1 1 calc R . .
C2C C 0.7704(5) 0.1238(2) 0.6349(4) 0.163(3) Uani 1 1 d D . .
H2C1 H 0.8141 0.1206 0.6230 0.244 Uiso 1 1 calc R . .
H2C2 H 0.7545 0.0948 0.6460 0.244 Uiso 1 1 calc R . .
H2C3 H 0.7754 0.1433 0.6761 0.244 Uiso 1 1 calc R . .
C2E C 0.9315(3) 0.37836(15) 0.2800(3) 0.0870(16) Uani 1 1 d D . .
H2E1 H 0.9181 0.4087 0.2654 0.130 Uiso 1 1 calc R . .
H2E2 H 0.9182 0.3587 0.2388 0.130 Uiso 1 1 calc R . .
H2E3 H 0.9807 0.3771 0.2989 0.130 Uiso 1 1 calc R . .
C2B C 1.1035(5) 0.2500(2) 0.4231(5) 0.204(7) Uani 1 1 d D . .
H2B H 1.0983 0.2190 0.4265 0.244 Uiso 1 1 calc R . .
C1F C 1.4552(15) 0.1555(6) 0.3199(17) 0.174(17) Uani 0.50 1 d PD A 1
H1F1 H 1.5038 0.1574 0.3441 0.209 Uiso 0.50 1 calc PR A 1
H1F2 H 1.4517 0.1583 0.2683 0.209 Uiso 0.50 1 calc PR A 1
C16B C 1.0103(5) 0.4287(3) 0.5127(5) 0.172(6) Uani 1 1 d D . .
H16B H 1.0111 0.4599 0.5079 0.206 Uiso 1 1 calc R . .
C15B C 0.9759(7) 0.4089(4) 0.5537(7) 0.217(9) Uani 1 1 d D . .
H15B H 0.9526 0.4280 0.5785 0.260 Uiso 1 1 calc R . .
C6B C 1.1464(4) 0.3119(5) 0.3667(4) 0.250(9) Uani 1 1 d D . .
H6B H 1.1682 0.3233 0.3326 0.301 Uiso 1 1 calc R . .
C16A C 0.3382(6) 0.6059(6) 0.1305(6) 0.215(9) Uani 1 1 d D . .
H16A H 0.3689 0.6121 0.1020 0.258 Uiso 1 1 calc R . .
C15A C 0.3036(10) 0.6398(5) 0.1527(9) 0.327(17) Uani 1 1 d D . .
H15A H 0.3071 0.6691 0.1366 0.393 Uiso 1 1 calc R . .
C6A C 0.3129(8) 0.4326(5) 0.2078(7) 0.240(9) Uani 1 1 d D . .
H6A H 0.3372 0.4109 0.1889 0.288 Uiso 1 1 calc R . .
C11A C 0.3285(4) 0.5625(4) 0.1495(4) 0.158(4) Uani 1 1 d D . .
C2A C 0.2378(5) 0.4534(6) 0.2865(5) 0.223(8) Uani 1 1 d D . .
H2A H 0.2121 0.4457 0.3195 0.267 Uiso 1 1 calc R . .
C1A C 0.2755(9) 0.4200(4) 0.2542(10) 0.300(15) Uani 1 1 d D . .
H1A H 0.2735 0.3898 0.2661 0.360 Uiso 1 1 calc R . .
C13A C 0.3593(8) 0.4890(7) 0.1390(7) 0.280(15) Uani 1 1 d D . .
H13A H 0.3804 0.4666 0.1179 0.336 Uiso 1 1 calc R . .
O1H O 0.2330(7) 0.3172(4) 0.5435(6) 0.025(2) Uani 0.50 1 d PD C 1
H1H H 0.2009 0.3139 0.5084 0.030 Uiso 0.50 1 d P D 1
C1H C 0.2336(7) 0.3603(5) 0.5686(8) 0.059(4) Uani 0.50 1 d PD C 1
H1H1 H 0.1909 0.3654 0.5829 0.071 Uiso 0.50 1 calc PR C 1
H1H2 H 0.2338 0.3806 0.5286 0.071 Uiso 0.50 1 calc PR C 1
C2H C 0.2897(6) 0.3725(3) 0.6281(5) 0.079(3) Uani 0.50 1 d PD C 1
H2H1 H 0.2839 0.4030 0.6422 0.118 Uiso 0.50 1 calc PR C 1
H2H2 H 0.3324 0.3698 0.6139 0.118 Uiso 0.50 1 calc PR C 1
H2H3 H 0.2905 0.3527 0.6683 0.118 Uiso 0.50 1 calc PR C 1
C2F C 1.4338(9) 0.1127(4) 0.3314(9) 0.121(5) Uani 0.50 1 d PD A 1
H2F1 H 1.4676 0.0913 0.3244 0.182 Uiso 0.50 1 calc PR A 1
H2F2 H 1.3904 0.1065 0.2977 0.182 Uiso 0.50 1 calc PR A 1
H2F3 H 1.4284 0.1103 0.3801 0.182 Uiso 0.50 1 calc PR A 1
C2K C 0.4444(14) 0.3915(10) 0.0873(13) 0.35(3) Uani 0.50 1 d PD E 1
H2K1 H 0.4005 0.4003 0.0570 0.532 Uiso 0.50 1 calc PR E 1
H2K2 H 0.4742 0.4173 0.0975 0.532 Uiso 0.50 1 calc PR E 1
H2K3 H 0.4379 0.3793 0.1319 0.532 Uiso 0.50 1 calc PR E 1
C1K C 0.4729(11) 0.3603(9) 0.0532(11) 0.198(14) Uani 0.50 1 d PD E 1
H1K1 H 0.4379 0.3375 0.0363 0.238 Uiso 0.50 1 calc PR E 1
H1K2 H 0.4812 0.3746 0.0103 0.238 Uiso 0.50 1 calc PR E 1
O2K O 0.5325(4) 0.3532(3) 0.0039(6) 0.133(3) Uani 0.50 1 d PD F 2
H2K H 0.5260 0.3818 0.0005 0.160 Uiso 0.50 1 d P G 2
O1K O 0.5308(4) 0.3384(3) 0.0849(4) 0.106(2) Uani 0.50 1 d PD E 1
H1K H 0.5332 0.3150 0.0602 0.127 Uiso 0.50 1 d P H 1
C3K C 0.4827(8) 0.3363(6) 0.0351(7) 0.146(10) Uani 0.50 1 d PD F 2
H3K1 H 0.5037 0.3123 0.0677 0.175 Uiso 0.50 1 calc PR F 2
H3K2 H 0.4474 0.3226 -0.0031 0.175 Uiso 0.50 1 calc PR F 2
C4H C 0.2262(5) 0.3772(3) 0.6132(6) 0.070(3) Uani 0.50 1 d PD I 2
H4H1 H 0.2375 0.4084 0.6233 0.106 Uiso 0.50 1 calc PR I 2
H4H2 H 0.2394 0.3601 0.6573 0.106 Uiso 0.50 1 calc PR I 2
H4H3 H 0.1773 0.3743 0.5932 0.106 Uiso 0.50 1 calc PR I 2
O1W O 0.5042(9) 0.4807(5) 0.0132(9) 0.224(6) Uiso 0.50 1 d P . 2
O2W O 0.5499(10) 0.4438(6) 0.0059(10) 0.276(8) Uiso 0.50 1 d P J 1
C3H C 0.2621(8) 0.3608(5) 0.5625(10) 0.072(5) Uani 0.50 1 d PD I 2
H3H1 H 0.2490 0.3788 0.5187 0.086 Uiso 0.50 1 calc PR I 2
H3H2 H 0.3112 0.3649 0.5827 0.086 Uiso 0.50 1 calc PR I 2
O2H O 0.2503(7) 0.3168(5) 0.5442(9) 0.043(4) Uani 0.50 1 d PD I 2
H2H H 0.2707 0.3100 0.5131 0.052 Uiso 0.50 1 calc PR I 2
C4K C 0.4497(6) 0.3649(6) 0.0737(7) 0.148(11) Uani 0.50 1 d PD F 2
H4K1 H 0.4217 0.3475 0.0980 0.222 Uiso 0.50 1 calc PR F 2
H4K2 H 0.4210 0.3857 0.0408 0.222 Uiso 0.50 1 calc PR F 2
H4K3 H 0.4836 0.3814 0.1088 0.222 Uiso 0.50 1 calc PR F 2
C3J C 0.6013(11) 0.2581(4) -0.0877(9) 0.099(5) Uani 0.50 1 d PD K 2
H3J1 H 0.6422 0.2441 -0.0968 0.118 Uiso 0.50 1 calc PR K 2
H3J2 H 0.5687 0.2627 -0.1341 0.118 Uiso 0.50 1 calc PR K 2
O1J O 0.5960(4) 0.2950(3) 0.0026(4) 0.113(3) Uani 0.50 1 d PD L 1
H1J H 0.6385 0.2953 0.0116 0.136 Uiso 0.50 1 calc PR L 1
C2J C 0.5906(11) 0.2368(6) -0.0810(11) 0.140(12) Uani 0.50 1 d PD L 1
H2J1 H 0.5708 0.2075 -0.0926 0.209 Uiso 0.50 1 calc PR L 1
H2J2 H 0.6400 0.2349 -0.0720 0.209 Uiso 0.50 1 calc PR L 1
H2J3 H 0.5733 0.2569 -0.1209 0.209 Uiso 0.50 1 calc PR L 1
O2J O 0.6190(4) 0.2990(2) -0.0552(5) 0.113(3) Uani 0.50 1 d PD K 2
H2J H 0.5844 0.3113 -0.0479 0.135 Uiso 0.50 1 calc PR K 2
C1J C 0.5727(7) 0.2533(4) -0.0184(6) 0.093(4) Uani 0.50 1 d PD L 1
H1J1 H 0.5227 0.2534 -0.0273 0.111 Uiso 0.50 1 calc PR L 1
H1J2 H 0.5904 0.2327 0.0213 0.111 Uiso 0.50 1 calc PR L 1
C4F C 1.4041(9) 0.1258(5) 0.2683(10) 0.148(7) Uani 0.50 1 d PD M 2
H4F1 H 1.4269 0.0997 0.2553 0.222 Uiso 0.50 1 calc PR M 2
H4F2 H 1.3875 0.1442 0.2261 0.222 Uiso 0.50 1 calc PR M 2
H4F3 H 1.3659 0.1164 0.2870 0.222 Uiso 0.50 1 calc PR M 2
C3F C 1.4507(8) 0.1505(5) 0.3213(10) 0.086(8) Uani 0.50 1 d PD M 2
H3F1 H 1.4663 0.1318 0.3640 0.103 Uiso 0.50 1 calc PR M 2
H3F2 H 1.4907 0.1578 0.3031 0.103 Uiso 0.50 1 calc PR M 2
O2F O 1.4241(8) 0.1889(4) 0.3407(8) 0.103(6) Uani 0.50 1 d PD M 2
H2F H 1.4136 0.2058 0.3055 0.124 Uiso 0.50 1 calc PR M 2
C4J C 0.5720(12) 0.2288(5) -0.0459(10) 0.132(9) Uani 0.50 1 d PD K 2
H4J1 H 0.5599 0.2009 -0.0715 0.199 Uiso 0.50 1 calc PR K 2
H4J2 H 0.5312 0.2423 -0.0368 0.199 Uiso 0.50 1 calc PR K 2
H4J3 H 0.6046 0.2230 -0.0005 0.199 Uiso 0.50 1 calc PR K 2

loop_
_atom_site_aniso_label
_atom_site_aniso_U_11
_atom_site_aniso_U_22
_atom_site_aniso_U_33
_atom_site_aniso_U_23
_atom_site_aniso_U_13
_atom_site_aniso_U_12
O1 0.0243(11) 0.0357(12) 0.0229(10) 0.0020(9) 0.0025(8) -0.0107(9)
O7 0.0272(11) 0.0319(11) 0.0199(10) 0.0003(9) 0.0030(8) 0.0103(9)
O16 0.0234(10) 0.0275(11) 0.0224(10) -0.0053(8) 0.0038(8) 0.0000(9)
O17 0.0298(11) 0.0293(11) 0.0194(10) -0.0042(8) 0.0064(9) 0.0092(9)
O21 0.0327(11) 0.0203(10) 0.0304(11) 0.0070(8) 0.0161(9) 0.0040(9)
O23 0.0215(10) 0.0316(11) 0.0283(11) 0.0032(9) 0.0070(9) -0.0085(9)
O14 0.0363(12) 0.0235(10) 0.0248(10) -0.0052(8) 0.0114(9) -0.0093(9)
O15 0.0318(11) 0.0225(10) 0.0310(11) -0.0083(9) 0.0162(9) -0.0062(9)
O6 0.0306(12) 0.0304(12) 0.0303(11) 0.0107(9) 0.0121(9) 0.0142(9)
O24 0.0226(11) 0.0444(13) 0.0233(10) -0.0006(9) 0.0061(8) -0.0097(10)
O18 0.0253(11) 0.0412(12) 0.0219(10) 0.0010(9) 0.0063(8) 0.0114(10)
O3 0.0267(11) 0.0249(11) 0.0240(10) 0.0065(8) 0.0007(8) -0.0048(9)
O22 0.0243(11) 0.0277(11) 0.0239(10) 0.0076(8) 0.0050(8) 0.0001(9)
O2 0.0273(11) 0.0317(11) 0.0235(10) 0.0071(9) -0.0003(8) -0.0136(9)
O12 0.0291(11) 0.0332(12) 0.0282(11) -0.0097(9) 0.0117(9) -0.0129(9)
O8 0.0289(12) 0.0327(12) 0.0243(10) -0.0079(9) 0.0001(9) 0.0130(9)
O13 0.0337(12) 0.0310(11) 0.0258(11) -0.0073(9) 0.0150(9) -0.0131(9)
O5 0.0344(12) 0.0321(11) 0.0303(11) 0.0123(9) 0.0151(10) 0.0160(9)
O20 0.0375(12) 0.0233(10) 0.0243(10) 0.0059(8) 0.0126(9) 0.0100(9)
O10 0.0356(12) 0.0293(11) 0.0281(11) -0.0055(9) 0.0138(10) 0.0006(9)
O19 0.0312(11) 0.0292(11) 0.0248(11) 0.0067(8) 0.0139(9) 0.0113(9)
O9 0.0351(12) 0.0290(11) 0.0271(11) -0.0081(9) -0.0025(9) 0.0080(10)
O4 0.0295(11) 0.0310(11) 0.0251(10) 0.0079(9) 0.0087(9) 0.0009(9)
O11 0.0390(13) 0.0345(12) 0.0293(11) -0.0124(9) 0.0152(10) -0.0154(10)
C49 0.0257(15) 0.0191(14) 0.0213(14) -0.0005(11) 0.0108(12) 0.0014(12)
C23 0.0261(15) 0.0223(14) 0.0209(14) -0.0038(11) 0.0049(12) -0.0041(12)
C48 0.0234(14) 0.0180(13) 0.0178(13) -0.0008(10) 0.0047(11) -0.0036(11)
C62 0.0236(14) 0.0188(13) 0.0173(13) 0.0007(10) 0.0059(11) 0.0013(11)
C20 0.0206(14) 0.0201(14) 0.0209(13) 0.0015(11) 0.0074(11) -0.0015(11)
C2 0.0237(15) 0.0203(14) 0.0213(13) 0.0015(11) 0.0076(11) -0.0038(11)
C41 0.0186(14) 0.0250(14) 0.0182(13) 0.0013(11) 0.0056(11) -0.0050(11)
C56 0.0240(15) 0.0190(14) 0.0205(14) 0.0030(11) 0.0029(11) 0.0027(11)
C9 0.0241(15) 0.0216(14) 0.0228(14) 0.0047(11) 0.0037(12) 0.0057(12)
C43 0.0191(14) 0.0235(14) 0.0183(13) -0.0002(11) 0.0048(11) 0.0022(11)
C42 0.0204(14) 0.0229(14) 0.0182(13) -0.0011(11) 0.0023(11) -0.0032(11)
C45 0.0199(14) 0.0179(13) 0.0194(13) 0.0007(10) 0.0041(11) -0.0021(11)
C59 0.0214(14) 0.0158(13) 0.0212(13) 0.0003(10) 0.0036(11) -0.0001(11)
C46 0.0190(14) 0.0230(14) 0.0156(13) 0.0013(10) 0.0025(11) 0.0022(11)
C65 0.0224(14) 0.0210(14) 0.0196(13) -0.0015(11) 0.0088(11) 0.0007(11)
C67 0.0206(14) 0.0160(13) 0.0220(13) -0.0025(10) 0.0060(11) -0.0002(11)
C44 0.0182(14) 0.0197(13) 0.0169(13) 0.0033(10) 0.0037(11) 0.0007(11)
C58 0.0191(14) 0.0190(13) 0.0186(13) -0.0029(10) 0.0037(11) 0.0003(11)
C63 0.0218(14) 0.0191(14) 0.0236(14) 0.0003(11) 0.0106(11) -0.0033(11)
C51 0.0217(14) 0.0178(13) 0.0193(13) 0.0016(10) 0.0074(11) -0.0008(11)
C19 0.0239(15) 0.0187(14) 0.0225(14) 0.0012(11) 0.0085(12) 0.0031(11)
C55 0.0177(14) 0.0238(14) 0.0201(13) 0.0001(11) 0.0048(11) 0.0033(11)
C57 0.0209(14) 0.0227(14) 0.0187(13) 0.0017(11) 0.0072(11) -0.0020(11)
C1 0.0181(14) 0.0224(14) 0.0208(14) -0.0013(11) 0.0028(11) -0.0033(11)
C66 0.0232(15) 0.0179(13) 0.0238(14) 0.0001(11) 0.0095(12) 0.0003(11)
C50 0.0202(14) 0.0197(14) 0.0238(14) 0.0042(11) 0.0074(11) 0.0025(11)
C18 0.0182(14) 0.0204(14) 0.0223(14) 0.0025(11) 0.0068(11) -0.0010(11)
C61 0.0201(14) 0.0175(13) 0.0209(13) -0.0004(11) 0.0041(11) -0.0006(11)
C25 0.0233(14) 0.0206(14) 0.0162(13) 0.0017(10) 0.0035(11) 0.0020(11)
C16 0.0218(14) 0.0200(14) 0.0262(14) -0.0018(11) 0.0056(12) 0.0039(11)
C53 0.0183(14) 0.0173(13) 0.0207(13) 0.0029(10) 0.0065(11) -0.0003(11)
C3 0.0211(14) 0.0226(14) 0.0197(13) 0.0018(11) 0.0059(11) 0.0020(11)
C60 0.0200(14) 0.0212(14) 0.0179(13) -0.0014(11) 0.0045(11) -0.0020(11)
C64 0.0188(14) 0.0250(15) 0.0202(14) -0.0024(11) 0.0034(11) -0.0016(11)
C8 0.0209(14) 0.0224(14) 0.0191(13) 0.0001(11) 0.0035(11) -0.0007(11)
C52 0.0218(14) 0.0190(13) 0.0210(13) 0.0015(11) 0.0087(11) -0.0005(11)
C12 0.0200(14) 0.0172(13) 0.0216(13) -0.0007(11) 0.0029(11) 0.0002(11)
C54 0.0196(14) 0.0208(14) 0.0205(13) 0.0006(11) 0.0067(11) -0.0011(11)
C14 0.0198(14) 0.0215(14) 0.0214(14) -0.0001(11) 0.0069(11) 0.0003(11)
C24 0.0199(14) 0.0270(15) 0.0207(14) -0.0010(11) 0.0052(11) -0.0006(12)
C7 0.0204(14) 0.0210(14) 0.0185(13) -0.0008(11) 0.0044(11) -0.0003(11)
C13 0.0167(13) 0.0216(14) 0.0187(13) -0.0037(11) 0.0018(11) -0.0001(11)
C10 0.0200(14) 0.0256(15) 0.0214(14) -0.0015(11) 0.0048(11) 0.0039(12)
C47 0.0229(14) 0.0187(13) 0.0184(13) 0.0012(10) 0.0053(11) 0.0014(11)
C15 0.0181(14) 0.0228(14) 0.0235(14) 0.0024(11) 0.0073(11) 0.0042(11)
C17 0.0221(14) 0.0204(14) 0.0195(13) -0.0019(11) 0.0052(11) -0.0033(11)
C4 0.0191(14) 0.0196(14) 0.0206(13) -0.0023(11) 0.0062(11) 0.0011(11)
C5 0.0214(14) 0.0179(13) 0.0210(13) -0.0025(11) 0.0079(11) -0.0008(11)
C11 0.0203(14) 0.0208(14) 0.0184(13) -0.0033(11) 0.0041(11) -0.0009(11)
C27 0.0216(14) 0.0180(13) 0.0212(13) 0.0029(11) 0.0038(11) 0.0025(11)
C28 0.0197(14) 0.0235(14) 0.0205(14) 0.0002(11) 0.0046(11) 0.0030(11)
C26 0.0212(14) 0.0188(14) 0.0200(13) 0.0007(11) 0.0013(11) 0.0012(11)
C6 0.0240(14) 0.0166(13) 0.0197(13) -0.0011(10) 0.0055(11) 0.0025(11)
C21 0.0251(15) 0.0196(14) 0.0215(14) 0.0012(11) 0.0062(12) 0.0007(11)
C68 0.0203(14) 0.0237(14) 0.0213(14) 0.0019(11) 0.0041(11) 0.0025(11)
C22 0.0225(15) 0.0274(15) 0.0192(13) -0.0017(11) 0.0040(11) 0.0045(12)
C32 0.0318(17) 0.0240(15) 0.0267(15) -0.0037(12) 0.0083(13) -0.0011(13)
C69 0.0248(15) 0.0180(14) 0.0305(15) 0.0024(12) 0.0089(12) 0.0030(12)
C72 0.0293(16) 0.0234(15) 0.0235(14) -0.0024(12) 0.0078(12) -0.0029(12)
C75 0.0289(16) 0.0199(14) 0.0288(15) -0.0038(12) 0.0105(13) -0.0021(12)
C78 0.0316(16) 0.0261(15) 0.0220(14) 0.0013(12) 0.0089(12) 0.0058(13)
C29 0.0222(15) 0.0209(14) 0.0265(15) -0.0024(11) 0.0035(12) -0.0006(11)
C38 0.0285(16) 0.0225(14) 0.0272(15) 0.0029(12) 0.0075(12) 0.0047(12)
C35 0.0291(16) 0.0222(15) 0.0300(15) 0.0042(12) 0.0082(13) 0.0047(12)
C70 0.0418(19) 0.0236(16) 0.051(2) 0.0050(14) 0.0253(16) -0.0013(14)
C76 0.046(2) 0.0301(17) 0.0454(19) -0.0041(15) 0.0221(16) 0.0022(15)
C73 0.050(2) 0.0266(16) 0.0416(19) -0.0019(14) 0.0236(16) -0.0102(15)
C33 0.0393(19) 0.0305(17) 0.0409(18) 0.0023(14) 0.0151(15) -0.0072(14)
C79 0.050(2) 0.0352(18) 0.0413(19) 0.0007(15) 0.0220(17) 0.0112(16)
C30 0.0352(18) 0.0262(16) 0.0441(19) -0.0086(14) 0.0148(15) 0.0007(14)
C36 0.049(2) 0.0328(18) 0.052(2) 0.0058(16) 0.0256(18) -0.0006(16)
C77 0.088(3) 0.032(2) 0.093(3) -0.012(2) 0.050(3) 0.008(2)
C39 0.051(2) 0.0258(17) 0.048(2) 0.0017(14) 0.0253(17) 0.0080(15)
C80 0.090(3) 0.037(2) 0.065(3) -0.0066(18) 0.039(2) 0.019(2)
C4B 0.054(2) 0.045(2) 0.041(2) -0.0033(17) -0.0091(18) 0.0075(18)
C74 0.089(3) 0.0294(19) 0.075(3) 0.0005(18) 0.048(3) -0.013(2)
C8B 0.116(7) 0.180(9) 0.104(6) 0.083(7) -0.065(5) -0.089(7)
C31 0.053(2) 0.0322(19) 0.068(3) -0.0090(17) 0.023(2) 0.0059(17)
C34 0.101(4) 0.036(2) 0.090(3) 0.002(2) 0.050(3) -0.018(2)
C10B 0.044(2) 0.083(3) 0.043(2) 0.000(2) -0.0048(18) -0.011(2)
C71 0.071(3) 0.0298(19) 0.087(3) 0.0090(19) 0.045(2) -0.0068(18)
C37 0.100(4) 0.037(2) 0.101(4) 0.005(2) 0.063(3) -0.011(2)
C3B 0.129(5) 0.044(3) 0.125(5) -0.008(3) -0.082(4) 0.007(3)
C11B 0.077(4) 0.057(3) 0.110(4) -0.036(3) -0.028(3) 0.018(3)
C40 0.078(3) 0.032(2) 0.069(3) -0.0013(18) 0.038(2) 0.0132(19)
C9B 0.049(3) 0.176(6) 0.047(3) -0.007(4) -0.006(2) -0.005(4)
C13B 0.091(6) 0.241(13) 0.105(6) 0.098(8) -0.002(4) -0.062(7)
C12B 0.139(9) 0.093(6) 0.167(10) 0.068(6) -0.052(6) -0.063(5)
C7B 0.150(8) 0.083(5) 0.141(8) 0.067(5) -0.087(6) -0.060(5)
C5B 0.060(3) 0.186(7) 0.051(3) 0.007(4) 0.010(3) 0.023(4)
C7A 0.089(7) 0.38(2) 0.081(7) -0.046(10) -0.035(5) -0.036(11)
C10A 0.092(5) 0.143(7) 0.078(5) -0.031(5) -0.052(4) 0.012(5)
C4A 0.086(5) 0.203(10) 0.062(4) -0.036(6) -0.044(4) 0.001(6)
C9A 0.095(6) 0.194(10) 0.094(6) -0.042(7) -0.060(5) 0.010(6)
C5A 0.164(10) 0.136(8) 0.152(10) -0.053(7) -0.117(8) 0.031(7)
C3A 0.090(7) 0.295(16) 0.074(6) -0.035(8) -0.042(5) -0.033(8)
C8A 0.099(7) 0.42(2) 0.072(7) -0.054(10) -0.044(6) -0.025(11)
C12A 0.183(16) 0.47(3) 0.143(12) -0.129(18) -0.084(11) 0.028(19)
O1E 0.0514(15) 0.0319(12) 0.0397(13) -0.0031(10) 0.0206(11) -0.0052(10)
O1C 0.0470(15) 0.0507(16) 0.0519(15) -0.0085(12) 0.0164(13) -0.0036(12)
O1F 0.053(7) 0.035(5) 0.027(4) 0.018(4) 0.010(4) 0.005(4)
C1E 0.081(3) 0.038(2) 0.060(3) -0.0015(19) 0.022(2) 0.001(2)
C1C 0.130(5) 0.074(4) 0.091(4) 0.001(3) 0.008(4) 0.000(4)
C1B 0.162(11) 0.46(2) 0.180(11) -0.229(14) -0.115(8) 0.220(13)
C14B 0.044(3) 0.372(16) 0.049(3) -0.035(7) -0.002(3) 0.017(7)
C14A 0.195(12) 0.140(9) 0.158(11) -0.055(7) -0.145(9) 0.041(8)
C2C 0.226(10) 0.099(5) 0.153(7) 0.017(5) 0.025(7) 0.011(6)
C2E 0.112(4) 0.057(3) 0.111(4) 0.013(3) 0.062(4) 0.010(3)
C2B 0.185(10) 0.087(5) 0.230(12) -0.100(6) -0.155(8) 0.084(6)
C1F 0.26(3) 0.11(2) 0.22(3) 0.02(2) 0.20(3) -0.003(19)
C16B 0.147(9) 0.099(6) 0.196(11) -0.074(7) -0.101(7) 0.056(6)
C15B 0.161(13) 0.255(18) 0.172(13) -0.047(12) -0.079(9) 0.028(11)
C6B 0.106(6) 0.56(2) 0.063(4) -0.099(9) -0.027(4) 0.174(12)
C16A 0.169(12) 0.32(2) 0.107(8) 0.067(11) -0.052(7) -0.139(14)
C15A 0.30(3) 0.33(3) 0.209(19) 0.017(17) -0.202(18) -0.066(19)
C6A 0.219(15) 0.27(2) 0.142(11) -0.004(11) -0.124(10) -0.031(13)
C11A 0.090(6) 0.291(16) 0.068(5) -0.010(8) -0.030(4) -0.026(8)
C2A 0.151(10) 0.323(18) 0.130(8) 0.070(12) -0.087(7) -0.128(12)
C1A 0.26(2) 0.194(13) 0.29(2) 0.007(15) -0.237(18) 0.000(14)
C13A 0.118(9) 0.61(4) 0.106(9) -0.188(17) 0.009(7) -0.038(16)
O1H 0.015(6) 0.037(4) 0.023(3) 0.004(2) 0.005(3) 0.004(3)
C1H 0.081(10) 0.034(6) 0.063(7) -0.001(5) 0.019(7) 0.019(7)
C2H 0.099(9) 0.066(6) 0.068(7) -0.012(5) 0.016(6) -0.012(6)
C2F 0.191(16) 0.059(8) 0.137(12) -0.012(8) 0.085(13) -0.017(8)
C2K 0.36(4) 0.43(5) 0.20(2) -0.14(3) -0.08(2) 0.30(4)
C1K 0.18(2) 0.30(3) 0.090(15) -0.042(17) -0.026(14) 0.14(2)
O2K 0.091(6) 0.113(7) 0.194(10) 0.046(7) 0.030(6) 0.005(5)
O1K 0.077(5) 0.144(7) 0.100(6) -0.028(5) 0.027(5) 0.014(5)
C3K 0.136(15) 0.26(2) 0.026(6) 0.043(10) -0.017(7) -0.124(16)
C4H 0.070(7) 0.059(6) 0.092(8) 0.004(6) 0.039(6) 0.011(5)
C3H 0.089(11) 0.042(6) 0.103(10) -0.008(6) 0.059(9) -0.016(8)
O2H 0.027(8) 0.034(4) 0.075(6) 0.005(3) 0.027(5) 0.005(4)
C4K 0.091(12) 0.192(19) 0.102(13) 0.107(14) -0.090(10) -0.090(13)
C3J 0.124(12) 0.081(12) 0.103(10) -0.053(8) 0.052(9) -0.032(10)
O1J 0.086(6) 0.149(8) 0.109(6) -0.074(6) 0.030(5) -0.009(5)
C2J 0.081(12) 0.106(18) 0.21(3) -0.123(18) -0.005(14) 0.015(12)
O2J 0.106(6) 0.075(5) 0.158(8) -0.017(5) 0.036(6) -0.008(4)
C1J 0.111(10) 0.075(9) 0.080(8) -0.007(7) 0.000(7) -0.017(8)
C4F 0.180(18) 0.106(13) 0.200(19) -0.058(13) 0.126(17) -0.024(12)
C3F 0.082(10) 0.051(10) 0.14(2) 0.038(11) 0.064(11) 0.044(8)
O2F 0.045(8) 0.126(13) 0.156(12) -0.015(9) 0.060(8) 0.014(8)
C4J 0.23(3) 0.061(10) 0.113(14) -0.001(9) 0.045(14) -0.041(12)

loop_
_atom_type_symbol
_atom_type_description
_atom_type_scat_dispersion_real
_atom_type_scat_dispersion_imag
_atom_type_scat_source
C C 0.0033 0.0016 'International Tables Vol C Tables 4.2.6.8 and 6.1.1.4'
H H 0.0000 0.0000 'International Tables Vol C Tables 4.2.6.8 and 6.1.1.4'
O O 0.0106 0.0060 'International Tables Vol C Tables 4.2.6.8 and 6.1.1.4'

loop_
_geom_angle_atom_site_label_1
_geom_angle_atom_site_label_2
_geom_angle_atom_site_label_3
_geom_angle
C1 O1 H1 109.5
C15 O7 H7 109.5
C48 O16 H16 109.5
C49 O17 H17 109.5
C57 O21 H21 109.5
C63 O23 H23 109.5
C42 O14 H14 109.5
C43 O15 H15 109.5
C10 O6 H6 109.5
C64 O24 H24 109.5
C50 O18 H18 109.5
C3 O3 H3 109.5
C62 O22 H22 109.5
C2 O2 H2 109.5
C24 O12 H12 109.5
C16 O8 H8 109.5
C41 O13 H13 109.5
C9 O5 H5 109.5
C56 O20 H20 109.5
C22 O10 H10 109.5
C55 O19 H19 109.5
C17 O9 H9 109.5
C8 O4 H4 109.5
C23 O11 H11 109.5
O17 C49 C50 117.6(2)
O17 C49 C48 123.0(2)
C50 C49 C48 119.4(2)
C24 C23 O11 116.6(2)
C24 C23 C22 120.9(2)
O11 C23 C22 122.4(2)
O16 C48 C53 122.6(2)
O16 C48 C49 116.5(2)
C53 C48 C49 120.9(2)
O22 C62 C67 122.8(2)
O22 C62 C63 116.2(2)
C67 C62 C63 121.0(2)
C19 C20 C15 117.4(2)
C19 C20 C14 121.8(2)
C15 C20 C14 120.8(2)
O2 C2 C3 117.7(2)
O2 C2 C1 122.3(2)
C3 C2 C1 120.0(2)
O13 C41 C46 123.7(2)
O13 C41 C42 115.0(2)
C46 C41 C42 121.3(2)
O20 C56 C55 122.5(2)
O20 C56 C57 117.3(2)
C55 C56 C57 120.2(2)
O5 C9 C8 122.5(2)
O5 C9 C10 117.3(2)
C8 C9 C10 120.1(2)
O15 C43 C42 119.7(2)
O15 C43 C44 118.9(2)
C42 C43 C44 121.4(2)
O14 C42 C43 117.6(2)
O14 C42 C41 123.3(2)
C43 C42 C41 119.1(2)
C44 C45 C46 122.4(2)
C44 C45 H45 118.8
C46 C45 H45 118.8
C58 C59 C60 123.1(2)
C58 C59 H59 118.5
C60 C59 H59 118.5
C41 C46 C45 117.8(2)
C41 C46 C68 119.8(2)
C45 C46 C68 122.3(2)
C66 C65 C64 117.9(2)
C66 C65 C68 120.8(2)
C64 C65 C68 121.3(2)
C62 C67 C66 117.5(2)
C62 C67 C61 123.0(2)
C66 C67 C61 119.4(2)
C45 C44 C43 118.0(2)
C45 C44 C47 124.0(2)
C43 C44 C47 118.0(2)
C59 C58 C57 117.5(2)
C59 C58 C61 124.4(2)
C57 C58 C61 118.1(2)
O23 C63 C64 118.6(2)
O23 C63 C62 121.7(2)
C64 C63 C62 119.6(2)
C52 C51 C50 117.8(2)
C52 C51 C54 120.9(2)
C50 C51 C54 121.2(2)
C18 C19 C20 123.2(2)
C18 C19 H25 118.4
C20 C19 H25 118.4
O19 C55 C56 115.6(2)
O19 C55 C60 124.1(2)
C56 C55 C60 120.3(2)
O21 C57 C58 118.9(2)
O21 C57 C56 119.9(2)
C58 C57 C56 121.1(2)
O1 C1 C6 123.3(2)
O1 C1 C2 115.6(2)
C6 C1 C2 121.0(2)
C65 C66 C67 122.9(3)
C65 C66 H66 118.6
C67 C66 H66 118.6
O18 C50 C49 120.2(2)
O18 C50 C51 118.4(2)
C49 C50 C51 121.2(2)
C17 C18 C19 117.5(2)
C17 C18 C21 120.4(2)
C19 C18 C21 122.1(2)
C58 C61 C67 109.9(2)
C58 C61 C75 114.3(2)
C67 C61 C75 111.6(2)
C58 C61 H61 106.9
C67 C61 H61 106.9
C75 C61 H61 106.9
C24 C25 C26 117.0(2)
C24 C25 C28 120.0(2)
C26 C25 C28 122.9(2)
O8 C16 C17 118.3(2)
O8 C16 C15 121.5(2)
C17 C16 C15 120.2(2)
C48 C53 C52 117.9(2)
C48 C53 C47 122.3(2)
C52 C53 C47 119.7(2)
O3 C3 C2 120.3(2)
O3 C3 C4 118.9(2)
C2 C3 C4 120.8(2)
C59 C60 C55 117.8(2)
C59 C60 C54 123.5(2)
C55 C60 C54 118.7(2)
O24 C64 C65 118.7(2)
O24 C64 C63 120.1(2)
C65 C64 C63 121.0(2)
O4 C8 C9 116.5(2)
O4 C8 C13 122.7(2)
C9 C8 C13 120.8(2)
C51 C52 C53 122.7(2)
C51 C52 H52 118.7
C53 C52 H52 118.7
C13 C12 C11 123.4(2)
C13 C12 H27 118.3
C11 C12 H27 118.3
C60 C54 C51 111.2(2)
C60 C54 C72 115.0(2)
C51 C54 C72 110.5(2)
C60 C54 H54 106.5
C51 C54 H54 106.5
C72 C54 H54 106.5
C11 C14 C20 110.5(2)
C11 C14 C32 113.4(2)
C20 C14 C32 112.8(2)
C11 C14 H29 106.5
C20 C14 H29 106.5
C32 C14 H29 106.5
C23 C24 O12 120.0(2)
C23 C24 C25 121.0(3)
O12 C24 C25 119.0(2)
C13 C7 C4 110.7(2)
C13 C7 C29 114.1(2)
C4 C7 C29 111.1(2)
C13 C7 H30 106.8
C4 C7 H30 106.8
C29 C7 H30 106.8
C8 C13 C12 117.5(2)
C8 C13 C7 120.1(2)
C12 C13 C7 122.4(2)
O6 C10 C9 119.8(2)
O6 C10 C11 119.1(2)
C9 C10 C11 121.1(2)
C44 C47 C53 109.8(2)
C44 C47 C69 115.0(2)
C53 C47 C69 110.6(2)
C44 C47 H47 107.0
C53 C47 H47 107.0
C69 C47 H47 107.0
O7 C15 C16 115.6(2)
O7 C15 C20 123.6(2)
C16 C15 C20 120.7(2)
C16 C17 O9 119.3(2)
C16 C17 C18 121.0(2)
O9 C17 C18 119.7(2)
C3 C4 C5 117.7(2)
C3 C4 C7 120.9(2)
C5 C4 C7 121.4(2)
C4 C5 C6 123.0(2)
C4 C5 H31 118.5
C6 C5 H31 118.5
C12 C11 C10 117.1(2)
C12 C11 C14 122.5(2)
C10 C11 C14 120.4(2)
C26 C27 C22 117.2(2)
C26 C27 C21 122.5(2)
C22 C27 C21 120.3(2)
C25 C28 C6 110.7(2)
C25 C28 C38 113.9(2)
C6 C28 C38 112.2(2)
C25 C28 H28 106.5
C6 C28 H28 106.5
C38 C28 H28 106.5
C25 C26 C27 123.4(2)
C25 C26 H26 118.3
C27 C26 H26 118.3
C1 C6 C5 117.4(2)
C1 C6 C28 121.8(2)
C5 C6 C28 120.7(2)
C27 C21 C18 111.6(2)
C27 C21 C35 113.4(2)
C18 C21 C35 111.8(2)
C27 C21 H32 106.5
C18 C21 H32 106.5
C35 C21 H32 106.5
C65 C68 C46 111.3(2)
C65 C68 C78 111.0(2)
C46 C68 C78 113.7(2)
C65 C68 H68 106.8
C46 C68 H68 106.8
C78 C68 H68 106.8
O10 C22 C23 116.6(2)
O10 C22 C27 123.0(3)
C23 C22 C27 120.4(2)
C33 C32 C14 113.9(2)
C33 C32 H32A 108.8
C14 C32 H32A 108.8
C33 C32 H32B 108.8
C14 C32 H32B 108.8
H32A C32 H32B 107.7
C70 C69 C47 111.1(2)
C70 C69 H69A 109.4
C47 C69 H69A 109.4
C70 C69 H69B 109.4
C47 C69 H69B 109.4
H69A C69 H69B 108.0
C73 C72 C54 112.6(2)
C73 C72 H72A 109.1
C54 C72 H72A 109.1
C73 C72 H72B 109.1
C54 C72 H72B 109.1
H72A C72 H72B 107.8
C76 C75 C61 113.1(2)
C76 C75 H75A 109.0
C61 C75 H75A 109.0
C76 C75 H75B 109.0
C61 C75 H75B 109.0
H75A C75 H75B 107.8
C79 C78 C68 113.0(2)
C79 C78 H78A 109.0
C68 C78 H78A 109.0
C79 C78 H78B 109.0
C68 C78 H78B 109.0
H78A C78 H78B 107.8
C30 C29 C7 112.2(2)
C30 C29 H29A 109.2
C7 C29 H29A 109.2
C30 C29 H29B 109.2
C7 C29 H29B 109.2
H29A C29 H29B 107.9
C39 C38 C28 113.2(2)
C39 C38 H38A 108.9
C28 C38 H38A 108.9
C39 C38 H38B 108.9
C28 C38 H38B 108.9
H38A C38 H38B 107.8
C36 C35 C21 113.5(2)
C36 C35 H35A 108.9
C21 C35 H35A 108.9
C36 C35 H35B 108.9
C21 C35 H35B 108.9
H35A C35 H35B 107.7
C71 C70 C69 112.9(3)
C71 C70 H70A 109.0
C69 C70 H70A 109.0
C71 C70 H70B 109.0
C69 C70 H70B 109.0
H70A C70 H70B 107.8
C77 C76 C75 112.7(3)
C77 C76 H76A 109.1
C75 C76 H76A 109.1
C77 C76 H76B 109.1
C75 C76 H76B 109.1
H76A C76 H76B 107.8
C72 C73 C74 113.3(3)
C72 C73 H73A 108.9
C74 C73 H73A 108.9
C72 C73 H73B 108.9
C74 C73 H73B 108.9
H73A C73 H73B 107.7
C32 C33 C34 112.0(3)
C32 C33 H33A 109.2
C34 C33 H33A 109.2
C32 C33 H33B 109.2
C34 C33 H33B 109.2
H33A C33 H33B 107.9
C80 C79 C78 112.4(3)
C80 C79 H79A 109.1
C78 C79 H79A 109.1
C80 C79 H79B 109.1
C78 C79 H79B 109.1
H79A C79 H79B 107.9
C31 C30 C29 113.0(3)
C31 C30 H30A 109.0
C29 C30 H30A 109.0
C31 C30 H30B 109.0
C29 C30 H30B 109.0
H30A C30 H30B 107.8
C37 C36 C35 112.9(3)
C37 C36 H36A 109.0
C35 C36 H36A 109.0
C37 C36 H36B 109.0
C35 C36 H36B 109.0
H36A C36 H36B 107.8
C76 C77 H77A 109.5
C76 C77 H77B 109.5
H77A C77 H77B 109.5
C76 C77 H77C 109.5
H77A C77 H77C 109.5
H77B C77 H77C 109.5
C38 C39 C40 112.5(3)
C38 C39 H39A 109.1
C40 C39 H39A 109.1
C38 C39 H39B 109.1
C40 C39 H39B 109.1
H39A C39 H39B 107.8
C79 C80 H80A 109.5
C79 C80 H80B 109.5
H80A C80 H80B 109.5
C79 C80 H80C 109.5
H80A C80 H80C 109.5
H80B C80 H80C 109.5
C5B C4B C3B 121.5(5)
C5B C4B C10B 118.7(4)
C3B C4B C10B 119.8(5)
C73 C74 H74A 109.5
C73 C74 H74B 109.5
H74A C74 H74B 109.5
C73 C74 H74C 109.5
H74A C74 H74C 109.5
H74B C74 H74C 109.5
C9B C8B C7B 127.0(8)
C9B C8B H8B 116.5
C7B C8B H8B 116.5
C30 C31 H31A 109.5
C30 C31 H31B 109.5
H31A C31 H31B 109.5
C30 C31 H31C 109.5
H31A C31 H31C 109.5
H31B C31 H31C 109.5
C33 C34 H34A 109.5
C33 C34 H34B 109.5
H34A C34 H34B 109.5
C33 C34 H34C 109.5
H34A C34 H34C 109.5
H34B C34 H34C 109.5
C11B C10B C4B 121.3(4)
C11B C10B C9B 119.5(5)
C4B C10B C9B 119.3(4)
C70 C71 H71A 109.5
C70 C71 H71B 109.5
H71A C71 H71B 109.5
C70 C71 H71C 109.5
H71A C71 H71C 109.5
H71B C71 H71C 109.5
C36 C37 H37A 109.5
C36 C37 H37B 109.5
H37A C37 H37B 109.5
C36 C37 H37C 109.5
H37A C37 H37C 109.5
H37B C37 H37C 109.5
C2B C3B C4B 121.1(8)
C2B C3B C7B 118.7(7)
C4B C3B C7B 120.2(6)
C10B C11B C12B 117.4(5)
C10B C11B C16B 119.7(7)
C12B C11B C16B 122.9(7)
C39 C40 H40A 109.5
C39 C40 H40B 109.5
H40A C40 H40B 109.5
C39 C40 H40C 109.5
H40A C40 H40C 109.5
H40B C40 H40C 109.5
C8B C9B C14B 124.5(8)
C8B C9B C10B 117.2(6)
C14B C9B C10B 118.3(7)
C12B C13B C5B 120.9(7)
C12B C13B H13B 119.5
C5B C13B H13B 119.5
C13B C12B C11B 123.4(7)
C13B C12B H12B 118.3
C11B C12B H12B 118.3
C8B C7B C3B 116.5(6)
C8B C7B H7B 121.7
C3B C7B H7B 121.7
C4B C5B C6B 117.2(8)
C4B C5B C13B 118.3(5)
C6B C5B C13B 124.5(8)
C8A C7A C3A 119.8(11)
C8A C7A H7A 120.1
C3A C7A H7A 120.1
C11A C10A C9A 119.2(9)
C11A C10A C4A 120.1(8)
C9A C10A C4A 120.6(9)
C3A C4A C5A 123.6(10)
C3A C4A C10A 120.4(9)
C5A C4A C10A 115.9(9)
C10A C9A C14A 123.1(10)
C10A C9A C8A 119.0(10)
C14A C9A C8A 118.0(12)
C6A C5A C4A 119.2(12)
C6A C5A C13A 120.4(13)
C4A C5A C13A 120.3(11)
C4A C3A C2A 120.6(11)
C4A C3A C7A 119.1(10)
C2A C3A C7A 120.2(12)
C7A C8A C9A 121.0(13)
C7A C8A H8A 119.5
C9A C8A H8A 119.5
C13A C12A C11A 119.3(15)
C13A C12A H12A 120.4
C11A C12A H12A 120.4
C1E O1E H1E 109.2
C1C O1C H1C 109.5
C1F O1F H1F 111.5
O1E C1E C2E 110.2(3)
O1E C1E H1E1 109.6
C2E C1E H1E1 109.6
O1E C1E H1E2 109.6
C2E C1E H1E2 109.6
H1E1 C1E H1E2 108.1
C2C C1C O1C 116.6(6)
C2C C1C H1C1 108.1
O1C C1C H1C1 108.1
C2C C1C H1C2 108.1
O1C C1C H1C2 108.1
H1C1 C1C H1C2 107.3
C6B C1B C2B 119.5(8)
C6B C1B H1B 120.3
C2B C1B H1B 120.3
C15B C14B C9B 118.5(9)
C15B C14B H14B 120.7
C9B C14B H14B 120.7
C9A C14A C15A 117.5(12)
C9A C14A H14A 121.2
C15A C14A H14A 121.2
C1C C2C H2C1 109.5
C1C C2C H2C2 109.5
H2C1 C2C H2C2 109.5
C1C C2C H2C3 109.5
H2C1 C2C H2C3 109.5
H2C2 C2C H2C3 109.5
C1E C2E H2E1 109.5
C1E C2E H2E2 109.5
H2E1 C2E H2E2 109.5
C1E C2E H2E3 109.5
H2E1 C2E H2E3 109.5
H2E2 C2E H2E3 109.5
C3B C2B C1B 115.3(8)
C3B C2B H2B 122.3
C1B C2B H2B 122.3
O1F C1F C2F 121.2(17)
O1F C1F H1F1 107.0
C2F C1F H1F1 107.0
O1F C1F H1F2 107.0
C2F C1F H1F2 107.0
H1F1 C1F H1F2 106.8
C15B C16B C11B 115.5(8)
C15B C16B H16B 122.3
C11B C16B H16B 122.3
C14B C15B C16B 128.6(12)
C14B C15B H15B 115.7
C16B C15B H15B 115.7
C1B C6B C5B 124.8(11)
C1B C6B H6B 117.6
C5B C6B H6B 117.6
C15A C16A C11A 120.3(12)
C15A C16A H16A 119.8
C11A C16A H16A 119.8
C16A C15A C14A 118.9(14)
C16A C15A H15A 120.5
C14A C15A H15A 120.5
C5A C6A C1A 121.3(15)
C5A C6A H6A 119.4
C1A C6A H6A 119.4
C10A C11A C16A 120.7(10)
C10A C11A C12A 121.3(12)
C16A C11A C12A 117.6(13)
C3A C2A C1A 114.3(12)
C3A C2A H2A 122.9
C1A C2A H2A 122.9
C6A C1A C2A 121.0(14)
C6A C1A H1A 119.5
C2A C1A H1A 119.5
C12A C13A C5A 122.3(13)
C12A C13A H13A 118.8
C5A C13A H13A 118.8
C1H O1H H1H 109.9
O1H C1H C2H 116.8(11)
O1H C1H H1H1 108.1
C2H C1H H1H1 108.1
O1H C1H H1H2 108.1
C2H C1H H1H2 108.1
H1H1 C1H H1H2 107.3
C1H C2H H2H1 109.5
C1H C2H H2H2 109.5
H2H1 C2H H2H2 109.5
C1H C2H H2H3 109.5
H2H1 C2H H2H3 109.5
H2H2 C2H H2H3 109.5
C1F C2F H2F1 109.5
C1F C2F H2F2 109.5
H2F1 C2F H2F2 109.5
C1F C2F H2F3 109.5
H2F1 C2F H2F3 109.5
H2F2 C2F H2F3 109.5
C1K C2K H2K1 109.5
C1K C2K H2K2 109.5
H2K1 C2K H2K2 109.5
C1K C2K H2K3 109.5
H2K1 C2K H2K3 109.5
H2K2 C2K H2K3 109.5
O1K C1K C2K 123.0(17)
O1K C1K H1K1 106.6
C2K C1K H1K1 106.6
O1K C1K H1K2 106.6
C2K C1K H1K2 106.6
H1K1 C1K H1K2 106.5
C3K O2K H2K 106.4
C1K O1K H1K 108.0
O2K C3K C4K 119.6(14)
O2K C3K H1K 74.6
C4K C3K H1K 125.5
O2K C3K H3K1 107.4
C4K C3K H3K1 107.4
H1K C3K H3K1 32.8
O2K C3K H3K2 107.4
C4K C3K H3K2 107.4
H1K C3K H3K2 117.9
H3K1 C3K H3K2 107.0
C3H C4H H4H1 109.5
C3H C4H H4H2 109.5
H4H1 C4H H4H2 109.5
C3H C4H H4H3 109.5
H4H1 C4H H4H3 109.5
H4H2 C4H H4H3 109.5
O2H C3H C4H 114.8(12)
O2H C3H H3H1 108.6
C4H C3H H3H1 108.6
O2H C3H H3H2 108.6
C4H C3H H3H2 108.6
H3H1 C3H H3H2 107.5
C3H O2H H1H 108.6
C3H O2H H2H 109.5
C3K C4K H4K1 109.5
C3K C4K H4K2 109.5
H4K1 C4K H4K2 109.5
C3K C4K H4K3 109.5
H4K1 C4K H4K3 109.5
H4K2 C4K H4K3 109.5
O2J C3J C4J 113.1(11)
O2J C3J H3J1 109.0
C4J C3J H3J1 109.0
O2J C3J H3J2 109.0
C4J C3J H3J2 109.0
H3J1 C3J H3J2 107.8
C1J O1J H1J 109.5
C1J C2J H2J1 109.5
C1J C2J H2J2 109.5
H2J1 C2J H2J2 109.5
C1J C2J H2J3 109.5
H2J1 C2J H2J3 109.5
H2J2 C2J H2J3 109.5
C3J O2J H2J 109.5
O1J C1J C2J 115.3(12)
O1J C1J H1J1 108.5
C2J C1J H1J1 108.5
O1J C1J H1J2 108.5
C2J C1J H1J2 108.5
H1J1 C1J H1J2 107.5
C3F C4F H4F1 109.5
C3F C4F H4F2 109.5
H4F1 C4F H4F2 109.5
C3F C4F H4F3 109.5
H4F1 C4F H4F3 109.5
H4F2 C4F H4F3 109.5
O2F C3F C4F 113.8(12)
O2F C3F H3F1 108.8
C4F C3F H3F1 108.8
O2F C3F H3F2 108.8
C4F C3F H3F2 108.8
H3F1 C3F H3F2 107.7
C3F O2F H1F 115.7
C3F O2F H2F 109.5
C3J C4J H4J1 109.5
C3J C4J H4J2 109.5
H4J1 C4J H4J2 109.5
C3J C4J H4J3 109.5
H4J1 C4J H4J3 109.5
H4J2 C4J H4J3 109.5

loop_
_geom_bond_atom_site_label_1
_geom_bond_atom_site_label_2
_geom_bond_distance
_geom_bond_site_symmetry_2
O1 C1 1.381(3) .
O1 H1 0.8400 .
O7 C15 1.383(3) .
O7 H7 0.8400 .
O16 C48 1.383(3) .
O16 H16 0.8400 .
O17 C49 1.377(3) .
O17 H17 0.8400 .
O21 C57 1.372(3) .
O21 H21 0.8400 .
O23 C63 1.380(3) .
O23 H23 0.8400 .
O14 C42 1.374(3) .
O14 H14 0.8400 .
O15 C43 1.383(3) .
O15 H15 0.8400 .
O6 C10 1.382(3) .
O6 H6 0.8400 .
O24 C64 1.380(3) .
O24 H24 0.8400 .
O18 C50 1.386(3) .
O18 H18 0.8400 .
O3 C3 1.385(3) .
O3 H3 0.8400 .
O22 C62 1.389(3) .
O22 H22 0.8400 .
O2 C2 1.372(3) .
O2 H2 0.8400 .
O12 C24 1.384(3) .
O12 H12 0.8400 .
O8 C16 1.375(3) .
O8 H8 0.8400 .
O13 C41 1.384(3) .
O13 H13 0.8400 .
O5 C9 1.381(3) .
O5 H5 0.8400 .
O20 C56 1.382(3) .
O20 H20 0.8400 .
O10 C22 1.372(3) .
O10 H10 0.8400 .
O19 C55 1.373(3) .
O19 H19 0.8400 .
O9 C17 1.386(3) .
O9 H9 0.8400 .
O4 C8 1.384(3) .
O4 H4 0.8400 .
O11 C23 1.383(3) .
O11 H11 0.8400 .
C49 C50 1.391(4) .
C49 C48 1.398(4) .
C23 C24 1.377(4) .
C23 C22 1.388(4) .
C48 C53 1.393(4) .
C62 C67 1.391(4) .
C62 C63 1.395(4) .
C20 C19 1.393(4) .
C20 C15 1.395(4) .
C20 C14 1.528(4) .
C2 C3 1.389(4) .
C2 C1 1.392(4) .
C41 C46 1.392(4) .
C41 C42 1.392(4) .
C56 C55 1.389(4) .
C56 C57 1.392(4) .
C9 C8 1.386(4) .
C9 C10 1.386(4) .
C43 C42 1.390(4) .
C43 C44 1.393(4) .
C45 C44 1.388(4) .
C45 C46 1.401(4) .
C45 H45 0.9500 .
C59 C58 1.391(4) .
C59 C60 1.397(4) .
C59 H59 0.9500 .
C46 C68 1.529(4) .
C65 C66 1.389(4) .
C65 C64 1.391(4) .
C65 C68 1.528(4) .
C67 C66 1.400(4) .
C67 C61 1.531(3) .
C44 C47 1.521(4) .
C58 C57 1.392(4) .
C58 C61 1.526(4) .
C63 C64 1.393(4) .
C51 C52 1.393(4) .
C51 C50 1.394(4) .
C51 C54 1.527(3) .
C19 C18 1.392(4) .
C19 H25 0.9500 .
C55 C60 1.401(4) .
C1 C6 1.390(4) .
C66 H66 0.9500 .
C18 C17 1.391(4) .
C18 C21 1.534(4) .
C61 C75 1.537(4) .
C61 H61 1.0000 .
C25 C24 1.395(4) .
C25 C26 1.398(4) .
C25 C28 1.518(4) .
C16 C17 1.385(4) .
C16 C15 1.389(4) .
C53 C52 1.394(3) .
C53 C47 1.529(3) .
C3 C4 1.390(4) .
C60 C54 1.521(4) .
C8 C13 1.390(4) .
C52 H52 0.9500 .
C12 C13 1.391(4) .
C12 C11 1.392(4) .
C12 H27 0.9500 .
C54 C72 1.529(4) .
C54 H54 1.0000 .
C14 C11 1.525(4) .
C14 C32 1.539(4) .
C14 H29 1.0000 .
C7 C13 1.523(4) .
C7 C4 1.532(3) .
C7 C29 1.534(4) .
C7 H30 1.0000 .
C10 C11 1.392(4) .
C47 C69 1.534(4) .
C47 H47 1.0000 .
C4 C5 1.395(4) .
C5 C6 1.397(4) .
C5 H31 0.9500 .
C27 C26 1.398(4) .
C27 C22 1.399(4) .
C27 C21 1.528(4) .
C28 C6 1.529(3) .
C28 C38 1.531(4) .
C28 H28 1.0000 .
C26 H26 0.9500 .
C21 C35 1.540(4) .
C21 H32 1.0000 .
C68 C78 1.539(4) .
C68 H68 1.0000 .
C32 C33 1.514(4) .
C32 H32A 0.9900 .
C32 H32B 0.9900 .
C69 C70 1.527(4) .
C69 H69A 0.9900 .
C69 H69B 0.9900 .
C72 C73 1.517(4) .
C72 H72A 0.9900 .
C72 H72B 0.9900 .
C75 C76 1.528(4) .
C75 H75A 0.9900 .
C75 H75B 0.9900 .
C78 C79 1.527(4) .
C78 H78A 0.9900 .
C78 H78B 0.9900 .
C29 C30 1.518(4) .
C29 H29A 0.9900 .
C29 H29B 0.9900 .
C38 C39 1.518(4) .
C38 H38A 0.9900 .
C38 H38B 0.9900 .
C35 C36 1.523(4) .
C35 H35A 0.9900 .
C35 H35B 0.9900 .
C70 C71 1.517(4) .
C70 H70A 0.9900 .
C70 H70B 0.9900 .
C76 C77 1.522(4) .
C76 H76A 0.9900 .
C76 H76B 0.9900 .
C73 C74 1.520(4) .
C73 H73A 0.9900 .
C73 H73B 0.9900 .
C33 C34 1.523(5) .
C33 H33A 0.9900 .
C33 H33B 0.9900 .
C79 C80 1.517(5) .
C79 H79A 0.9900 .
C79 H79B 0.9900 .
C30 C31 1.517(4) .
C30 H30A 0.9900 .
C30 H30B 0.9900 .
C36 C37 1.512(5) .
C36 H36A 0.9900 .
C36 H36B 0.9900 .
C77 H77A 0.9800 .
C77 H77B 0.9800 .
C77 H77C 0.9800 .
C39 C40 1.524(4) .
C39 H39A 0.9900 .
C39 H39B 0.9900 .
C80 H80A 0.9800 .
C80 H80B 0.9800 .
C80 H80C 0.9800 .
C4B C5B 1.397(7) .
C4B C3B 1.405(6) .
C4B C10B 1.425(5) .
C74 H74A 0.9800 .
C74 H74B 0.9800 .
C74 H74C 0.9800 .
C8B C9B 1.356(9) .
C8B C7B 1.358(12) .
C8B H8B 0.9500 .
C31 H31A 0.9800 .
C31 H31B 0.9800 .
C31 H31C 0.9800 .
C34 H34A 0.9800 .
C34 H34B 0.9800 .
C34 H34C 0.9800 .
C10B C11B 1.374(6) .
C10B C9B 1.446(6) .
C71 H71A 0.9800 .
C71 H71B 0.9800 .
C71 H71C 0.9800 .
C37 H37A 0.9800 .
C37 H37B 0.9800 .
C37 H37C 0.9800 .
C3B C2B 1.356(10) .
C3B C7B 1.451(11) .
C11B C12B 1.411(10) .
C11B C16B 1.460(10) .
C40 H40A 0.9800 .
C40 H40B 0.9800 .
C40 H40C 0.9800 .
C9B C14B 1.398(9) .
C13B C12B 1.297(11) .
C13B C5B 1.433(10) .
C13B H13B 0.9500 .
C12B H12B 0.9500 .
C7B H7B 0.9500 .
C5B C6B 1.401(9) .
C7A C8A 1.353(15) .
C7A C3A 1.498(15) .
C7A H7A 0.9500 .
C10A C11A 1.363(10) .
C10A C9A 1.366(10) .
C10A C4A 1.473(10) .
C4A C3A 1.349(11) .
C4A C5A 1.383(11) .
C9A C14A 1.371(13) .
C9A C8A 1.465(13) .
C5A C6A 1.368(15) .
C5A C13A 1.506(18) .
C3A C2A 1.443(14) .
C8A H8A 0.9500 .
C12A C13A 1.23(3) .
C12A C11A 1.472(18) .
C12A H12A 0.9500 .
O1E C1E 1.428(4) .
O1E H1E 0.8391 .
O1C C1C 1.445(5) .
O1C H1C 0.8400 .
O1F C1F 1.346(16) .
O1F H1F 0.8190 .
C1E C2E 1.440(6) .
C1E H1E1 0.9900 .
C1E H1E2 0.9900 .
C1C C2C 1.379(8) .
C1C H1C1 0.9900 .
C1C H1C2 0.9900 .
C1B C6B 1.250(19) .
C1B C2B 1.568(19) .
C1B H1B 0.9500 .
C14B C15B 1.307(14) .
C14B H14B 0.9500 .
C14A C15A 1.44(2) .
C14A H14A 0.9500 .
C2C H2C1 0.9800 .
C2C H2C2 0.9800 .
C2C H2C3 0.9800 .
C2E H2E1 0.9800 .
C2E H2E2 0.9800 .
C2E H2E3 0.9800 .
C2B H2B 0.9500 .
C1F C2F 1.406(16) .
C1F H1F1 0.9900 .
C1F H1F2 0.9900 .
C16B C15B 1.326(15) .
C16B H16B 0.9500 .
C15B H15B 0.9500 .
C6B H6B 0.9500 .
C16A C15A 1.37(2) .
C16A C11A 1.394(14) .
C16A H16A 0.9500 .
C15A H15A 0.9500 .
C6A C1A 1.37(2) .
C6A H6A 0.9500 .
C2A C1A 1.50(2) .
C2A H2A 0.9500 .
C1A H1A 0.9500 .
C13A H13A 0.9500 .
O1H C1H 1.393(13) .
O1H H1H 0.8273 .
C1H C2H 1.460(14) .
C1H H1H1 0.9900 .
C1H H1H2 0.9900 .
C2H H2H1 0.9800 .
C2H H2H2 0.9800 .
C2H H2H3 0.9800 .
C2F H2F1 0.9800 .
C2F H2F2 0.9800 .
C2F H2F3 0.9800 .
C2K C1K 1.365(17) .
C2K H2K1 0.9800 .
C2K H2K2 0.9800 .
C2K H2K3 0.9800 .
C1K O1K 1.361(15) .
C1K H1K1 0.9900 .
C1K H1K2 0.9900 .
O2K C3K 1.400(13) .
O2K H2K 0.8778 .
O1K H1K 0.8640 .
C3K C4K 1.418(17) .
C3K H1K 1.2105 .
C3K H3K1 0.9900 .
C3K H3K2 0.9900 .
C4H C3H 1.451(12) .
C4H H4H1 0.9800 .
C4H H4H2 0.9800 .
C4H H4H3 0.9800 .
O1W O1W 1.27(3) 3_665
C3H O2H 1.387(14) .
C3H H3H1 0.9900 .
C3H H3H2 0.9900 .
O2H H1H 1.0775 .
O2H H2H 0.8400 .
C4K H4K1 0.9800 .
C4K H4K2 0.9800 .
C4K H4K3 0.9800 .
C3J O2J 1.400(11) .
C3J C4J 1.430(16) .
C3J H3J1 0.9900 .
C3J H3J2 0.9900 .
O1J C1J 1.377(11) .
O1J H1J 0.8400 .
C2J C1J 1.441(16) .
C2J H2J1 0.9800 .
C2J H2J2 0.9800 .
C2J H2J3 0.9800 .
O2J H2J 0.8400 .
C1J H1J1 0.9900 .
C1J H1J2 0.9900 .
C4F C3F 1.429(16) .
C4F H4F1 0.9800 .
C4F H4F2 0.9800 .
C4F H4F3 0.9800 .
C3F O2F 1.375(13) .
C3F H3F1 0.9900 .
C3F H3F2 0.9900 .
O2F H1F 0.8952 .
O2F H2F 0.8400 .
C4J H4J1 0.9800 .
C4J H4J2 0.9800 .
C4J H4J3 0.9800 .

loop_
_geom_torsion_atom_site_label_1
_geom_torsion_atom_site_label_2
_geom_torsion_atom_site_label_3
_geom_torsion_atom_site_label_4
_geom_torsion
O17 C49 C48 O16 -0.7(4)
C50 C49 C48 O16 177.9(2)
O17 C49 C48 C53 179.6(2)
C50 C49 C48 C53 -1.7(4)
O15 C43 C42 O14 3.3(4)
C44 C43 C42 O14 -177.0(2)
O15 C43 C42 C41 -178.3(2)
C44 C43 C42 C41 1.5(4)
O13 C41 C42 O14 -3.3(4)
C46 C41 C42 O14 176.5(2)
O13 C41 C42 C43 178.3(2)
C46 C41 C42 C43 -1.8(4)
O13 C41 C46 C45 -179.6(2)
C42 C41 C46 C45 0.6(4)
O13 C41 C46 C68 0.4(4)
C42 C41 C46 C68 -179.4(2)
C44 C45 C46 C41 1.0(4)
C44 C45 C46 C68 -179.0(2)
O22 C62 C67 C66 -175.7(2)
C63 C62 C67 C66 2.8(4)
O22 C62 C67 C61 5.3(4)
C63 C62 C67 C61 -176.1(2)
C46 C45 C44 C43 -1.4(4)
C46 C45 C44 C47 175.1(2)
O15 C43 C44 C45 179.8(2)
C42 C43 C44 C45 0.1(4)
O15 C43 C44 C47 3.1(3)
C42 C43 C44 C47 -176.6(2)
C60 C59 C58 C57 -1.0(4)
C60 C59 C58 C61 175.7(2)
O22 C62 C63 O23 0.6(4)
C67 C62 C63 O23 -178.1(2)
O22 C62 C63 C64 178.1(2)
C67 C62 C63 C64 -0.6(4)
C15 C20 C19 C18 -2.7(4)
C14 C20 C19 C18 176.7(2)
O20 C56 C55 O19 -2.9(4)
C57 C56 C55 O19 178.2(2)
O20 C56 C55 C60 177.0(2)
C57 C56 C55 C60 -1.9(4)
C59 C58 C57 O21 179.3(2)
C61 C58 C57 O21 2.4(3)
C59 C58 C57 C56 -0.6(4)
C61 C58 C57 C56 -177.6(2)
O20 C56 C57 O21 3.2(4)
C55 C56 C57 O21 -177.9(2)
O20 C56 C57 C58 -176.8(2)
C55 C56 C57 C58 2.1(4)
O2 C2 C1 O1 0.5(4)
C3 C2 C1 O1 -178.4(2)
O2 C2 C1 C6 178.5(2)
C3 C2 C1 C6 -0.3(4)
C64 C65 C66 C67 1.4(4)
C68 C65 C66 C67 -176.8(2)
C62 C67 C66 C65 -3.3(4)
C61 C67 C66 C65 175.7(2)
O17 C49 C50 O18 4.0(4)
C48 C49 C50 O18 -174.7(2)
O17 C49 C50 C51 178.4(2)
C48 C49 C50 C51 -0.4(4)
C52 C51 C50 O18 175.0(2)
C54 C51 C50 O18 -8.4(4)
C52 C51 C50 C49 0.5(4)
C54 C51 C50 C49 177.1(2)
C20 C19 C18 C17 1.0(4)
C20 C19 C18 C21 -178.6(2)
C59 C58 C61 C67 -99.4(3)
C57 C58 C61 C67 77.3(3)
C59 C58 C61 C75 27.0(3)
C57 C58 C61 C75 -156.3(2)
C62 C67 C61 C58 -107.1(3)
C66 C67 C61 C58 73.9(3)
C62 C67 C61 C75 125.1(3)
C66 C67 C61 C75 -53.9(3)
O16 C48 C53 C52 -176.1(2)
C49 C48 C53 C52 3.5(4)
O16 C48 C53 C47 5.8(4)
C49 C48 C53 C47 -174.6(2)
O2 C2 C3 O3 0.4(4)
C1 C2 C3 O3 179.3(2)
O2 C2 C3 C4 -179.5(2)
C1 C2 C3 C4 -0.5(4)
C58 C59 C60 C55 1.2(4)
C58 C59 C60 C54 -178.0(2)
O19 C55 C60 C59 -179.9(2)
C56 C55 C60 C59 0.3(4)
O19 C55 C60 C54 -0.6(4)
C56 C55 C60 C54 179.5(2)
C66 C65 C64 O24 175.4(2)
C68 C65 C64 O24 -6.4(4)
C66 C65 C64 C63 1.0(4)
C68 C65 C64 C63 179.2(2)
O23 C63 C64 O24 1.8(4)
C62 C63 C64 O24 -175.7(2)
O23 C63 C64 C65 176.1(2)
C62 C63 C64 C65 -1.4(4)
O5 C9 C8 O4 0.9(4)
C10 C9 C8 O4 177.4(2)
O5 C9 C8 C13 -179.5(2)
C10 C9 C8 C13 -3.0(4)
C50 C51 C52 C53 1.4(4)
C54 C51 C52 C53 -175.2(2)
C48 C53 C52 C51 -3.4(4)
C47 C53 C52 C51 174.8(2)
C59 C60 C54 C51 102.8(3)
C55 C60 C54 C51 -76.4(3)
C59 C60 C54 C72 -23.7(4)
C55 C60 C54 C72 157.1(2)
C52 C51 C54 C60 -75.2(3)
C50 C51 C54 C60 108.3(3)
C52 C51 C54 C72 53.8(3)
C50 C51 C54 C72 -122.7(3)
C19 C20 C14 C11 86.0(3)
C15 C20 C14 C11 -94.5(3)
C19 C20 C14 C32 -42.1(3)
C15 C20 C14 C32 137.3(3)
O11 C23 C24 O12 -2.2(4)
C22 C23 C24 O12 -178.8(2)
O11 C23 C24 C25 177.0(2)
C22 C23 C24 C25 0.5(4)
C26 C25 C24 C23 1.3(4)
C28 C25 C24 C23 -175.8(2)
C26 C25 C24 O12 -179.5(2)
C28 C25 C24 O12 3.5(4)
O4 C8 C13 C12 -177.2(2)
C9 C8 C13 C12 3.2(4)
O4 C8 C13 C7 1.9(4)
C9 C8 C13 C7 -177.7(2)
C11 C12 C13 C8 -0.8(4)
C11 C12 C13 C7 -179.9(2)
C4 C7 C13 C8 -86.8(3)
C29 C7 C13 C8 147.0(2)
C4 C7 C13 C12 92.2(3)
C29 C7 C13 C12 -34.0(3)
O5 C9 C10 O6 -2.0(4)
C8 C9 C10 O6 -178.7(2)
O5 C9 C10 C11 177.0(2)
C8 C9 C10 C11 0.3(4)
C45 C44 C47 C53 -98.8(3)
C43 C44 C47 C53 77.7(3)
C45 C44 C47 C69 26.7(3)
C43 C44 C47 C69 -156.8(2)
C48 C53 C47 C44 -108.4(3)
C52 C53 C47 C44 73.5(3)
C48 C53 C47 C69 123.7(3)
C52 C53 C47 C69 -54.4(3)
O8 C16 C15 O7 -0.1(4)
C17 C16 C15 O7 -178.9(2)
O8 C16 C15 C20 177.6(2)
C17 C16 C15 C20 -1.1(4)
C19 C20 C15 O7 -179.7(2)
C14 C20 C15 O7 0.8(4)
C19 C20 C15 C16 2.7(4)
C14 C20 C15 C16 -176.7(2)
O8 C16 C17 O9 -0.1(4)
C15 C16 C17 O9 178.7(2)
O8 C16 C17 C18 -179.5(2)
C15 C16 C17 C18 -0.7(4)
C19 C18 C17 C16 0.8(4)
C21 C18 C17 C16 -179.6(2)
C19 C18 C17 O9 -178.6(2)
C21 C18 C17 O9 1.0(4)
O3 C3 C4 C5 179.9(2)
C2 C3 C4 C5 -0.3(4)
O3 C3 C4 C7 -1.4(4)
C2 C3 C4 C7 178.5(2)
C13 C7 C4 C3 97.9(3)
C29 C7 C4 C3 -134.2(3)
C13 C7 C4 C5 -83.3(3)
C29 C7 C4 C5 44.5(3)
C3 C4 C5 C6 2.0(4)
C7 C4 C5 C6 -176.7(2)
C13 C12 C11 C10 -1.7(4)
C13 C12 C11 C14 176.5(2)
O6 C10 C11 C12 -179.0(2)
C9 C10 C11 C12 2.0(4)
O6 C10 C11 C14 2.7(4)
C9 C10 C11 C14 -176.3(2)
C20 C14 C11 C12 -90.6(3)
C32 C14 C11 C12 37.2(3)
C20 C14 C11 C10 87.6(3)
C32 C14 C11 C10 -144.6(2)
C24 C25 C28 C6 85.3(3)
C26 C25 C28 C6 -91.5(3)
C24 C25 C28 C38 -147.2(2)
C26 C25 C28 C38 35.9(3)
C24 C25 C26 C27 -1.2(4)
C28 C25 C26 C27 175.7(2)
C22 C27 C26 C25 -0.6(4)
C21 C27 C26 C25 -179.0(2)
O1 C1 C6 C5 179.8(2)
C2 C1 C6 C5 1.9(4)
O1 C1 C6 C28 1.1(4)
C2 C1 C6 C28 -176.7(2)
C4 C5 C6 C1 -2.9(4)
C4 C5 C6 C28 175.9(2)
C25 C28 C6 C1 -95.8(3)
C38 C28 C6 C1 135.7(3)
C25 C28 C6 C5 85.5(3)
C38 C28 C6 C5 -42.9(3)
C26 C27 C21 C18 91.0(3)
C22 C27 C21 C18 -87.4(3)
C26 C27 C21 C35 -36.3(3)
C22 C27 C21 C35 145.3(2)
C17 C18 C21 C27 97.9(3)
C19 C18 C21 C27 -82.6(3)
C17 C18 C21 C35 -134.0(3)
C19 C18 C21 C35 45.6(3)
C66 C65 C68 C46 -76.0(3)
C64 C65 C68 C46 105.8(3)
C66 C65 C68 C78 51.8(3)
C64 C65 C68 C78 -126.4(3)
C41 C46 C68 C65 -76.1(3)
C45 C46 C68 C65 103.9(3)
C41 C46 C68 C78 157.6(2)
C45 C46 C68 C78 -22.4(3)
C24 C23 C22 O10 177.0(2)
O11 C23 C22 O10 0.6(4)
C24 C23 C22 C27 -2.4(4)
O11 C23 C22 C27 -178.7(2)
C26 C27 C22 O10 -176.9(2)
C21 C27 C22 O10 1.5(4)
C26 C27 C22 C23 2.4(4)
C21 C27 C22 C23 -179.2(2)
C11 C14 C32 C33 170.9(2)
C20 C14 C32 C33 -62.5(3)
C44 C47 C69 C70 169.6(2)
C53 C47 C69 C70 -65.4(3)
C60 C54 C72 C73 -172.0(2)
C51 C54 C72 C73 61.1(3)
C58 C61 C75 C76 174.8(2)
C67 C61 C75 C76 -59.7(3)
C65 C68 C78 C79 63.3(3)
C46 C68 C78 C79 -170.2(2)
C13 C7 C29 C30 -167.4(2)
C4 C7 C29 C30 66.6(3)
C25 C28 C38 C39 172.9(2)
C6 C28 C38 C39 -60.4(3)
C27 C21 C35 C36 -171.3(2)
C18 C21 C35 C36 61.5(3)
C47 C69 C70 C71 175.4(3)
C61 C75 C76 C77 -179.0(3)
C54 C72 C73 C74 -179.7(3)
C14 C32 C33 C34 -178.1(3)
C68 C78 C79 C80 -175.2(3)
C7 C29 C30 C31 -174.7(3)
C21 C35 C36 C37 -177.0(3)
C28 C38 C39 C40 177.7(3)
C5B C4B C10B C11B -0.3(6)
C3B C4B C10B C11B 179.4(4)
C5B C4B C10B C9B 179.0(4)
C3B C4B C10B C9B -1.3(5)
C5B C4B C3B C2B -1.7(7)
C10B C4B C3B C2B 178.6(5)
C5B C4B C3B C7B -178.9(5)
C10B C4B C3B C7B 1.4(7)
C4B C10B C11B C12B 0.9(7)
C9B C10B C11B C12B -178.5(5)
C4B C10B C11B C16B 179.0(5)
C9B C10B C11B C16B -0.4(7)
C7B C8B C9B C14B 179.6(7)
C7B C8B C9B C10B -0.5(10)
C11B C10B C9B C8B -179.9(5)
C4B C10B C9B C8B 0.8(6)
C11B C10B C9B C14B 0.1(6)
C4B C10B C9B C14B -179.3(4)
C5B C13B C12B C11B -1.2(15)
C10B C11B C12B C13B -0.1(12)
C16B C11B C12B C13B -178.1(9)
C9B C8B C7B C3B 0.6(12)
C2B C3B C7B C8B -178.3(6)
C4B C3B C7B C8B -1.0(9)
C3B C4B C5B C6B 1.4(7)
C10B C4B C5B C6B -178.9(5)
C3B C4B C5B C13B 179.3(5)
C10B C4B C5B C13B -0.9(7)
C12B C13B C5B C4B 1.7(12)
C12B C13B C5B C6B 179.5(8)
C11A C10A C4A C3A 178.5(6)
C9A C10A C4A C3A 0.8(8)
C11A C10A C4A C5A -3.4(8)
C9A C10A C4A C5A 178.9(5)
C11A C10A C9A C14A 0.4(9)
C4A C10A C9A C14A 178.1(6)
C11A C10A C9A C8A -178.9(6)
C4A C10A C9A C8A -1.2(8)
C3A C4A C5A C6A -2.7(11)
C10A C4A C5A C6A 179.3(8)
C3A C4A C5A C13A -178.4(8)
C10A C4A C5A C13A 3.6(10)
C5A C4A C3A C2A 2.5(10)
C10A C4A C3A C2A -179.6(6)
C5A C4A C3A C7A -179.1(6)
C10A C4A C3A C7A -1.2(9)
C8A C7A C3A C4A 2.1(13)
C8A C7A C3A C2A -179.6(9)
C3A C7A C8A C9A -2.5(15)
C10A C9A C8A C7A 2.1(13)
C14A C9A C8A C7A -177.2(9)
C8B C9B C14B C15B 179.8(9)
C10B C9B C14B C15B -0.2(11)
C10A C9A C14A C15A 0.5(14)
C8A C9A C14A C15A 179.8(11)
C4B C3B C2B C1B 4.9(10)
C7B C3B C2B C1B -177.8(7)
C6B C1B C2B C3B -9.0(16)
C10B C11B C16B C15B 0.8(12)
C12B C11B C16B C15B 178.7(9)
C9B C14B C15B C16B 1(2)
C11B C16B C15B C14B -1(2)
C2B C1B C6B C5B 9.7(18)
C4B C5B C6B C1B -6.0(13)
C13B C5B C6B C1B 176.2(10)
C11A C16A C15A C14A 5(2)
C9A C14A C15A C16A -3(2)
C4A C5A C6A C1A 2.1(18)
C13A C5A C6A C1A 177.8(13)
C9A C10A C11A C16A 1.7(10)
C4A C10A C11A C16A -176.1(7)
C9A C10A C11A C12A 175.4(9)
C4A C10A C11A C12A -2.3(11)
C15A C16A C11A C10A -4.7(18)
C15A C16A C11A C12A -178.6(14)
C13A C12A C11A C10A 9(2)
C13A C12A C11A C16A -177.5(17)
C4A C3A C2A C1A -1.7(12)
C7A C3A C2A C1A 180.0(9)
C5A C6A C1A C2A -1(2)
C3A C2A C1A C6A 1.2(18)
C11A C12A C13A C5A -8(3)
C6A C5A C13A C12A -173.1(18)
C4A C5A C13A C12A 3(2)
